data_4517690
loop_
_publ_author_name
'Fast, Caleb D.'
'Jones, Caleb A. H.'
'Schley, Nathan D.'

_publ_section_title
;
 Selectivity and Mechanism of Iridium-Catalyzed Cyclohexyl Methyl Ether
 Cleavage
;
_journal_name_full 'ACS Catalysis'
_journal_page_first 6450
_journal_page_last 6456
_journal_paper_doi 10.1021/acscatal.0c01718
_journal_year 2020
_chemical_absolute_configuration ad
_chemical_formula_moiety 'C24 H34 Ir P2, C32 H12 B F24, 0.5(C4 H10 O)'
_chemical_formula_sum 'C58 H51 B F24 Ir O0.5 P2'
_chemical_formula_weight 1476.93
_space_group_crystal_system monoclinic
_space_group_IT_number 4
_space_group_name_Hall 'P 2yb'
_space_group_name_H-M_alt 'P 1 21 1'
_atom_sites_solution_hydrogens geom
_atom_sites_solution_primary dual
_audit_creation_date 2019-09-18
_audit_creation_method
;
Olex2 1.2
(compiled 2018.05.29 svn.r3508 for OlexSys, GUI svn.r5506)
;
_cell_angle_alpha 90
_cell_angle_beta 100.2564(13)
_cell_angle_gamma 90
_cell_formula_units_Z 4
_cell_length_a 12.17636(16)
_cell_length_b 38.6268(5)
_cell_length_c 12.77708(18)
_cell_measurement_reflns_used 41471
_cell_measurement_temperature 100.4(8)
_cell_measurement_theta_max 27.6550
_cell_measurement_theta_min 2.5470
_cell_volume 5913.47(14)
_computing_cell_refinement 'CrysAlisPro 1.171.38.46 (Rigaku OD, 2015)'
_computing_data_collection 'CrysAlisPro 1.171.38.46 (Rigaku OD, 2015)'
_computing_data_reduction 'CrysAlisPro 1.171.38.46 (Rigaku OD, 2015)'
_computing_molecular_graphics 'Olex2 (Dolomanov et al., 2009)'
_computing_publication_material 'Olex2 (Dolomanov et al., 2009)'
_computing_structure_refinement 'ShelXL (Sheldrick, 2015)'
_computing_structure_solution 'ShelXT (Sheldrick, 2015)'
_diffrn_ambient_environment N~2~
_diffrn_ambient_temperature 100.4(8)
_diffrn_detector 'CCD plate'
_diffrn_detector_area_resol_mean 16.3012
_diffrn_detector_type EosS2
_diffrn_measured_fraction_theta_full 0.999
_diffrn_measured_fraction_theta_max 0.999
_diffrn_measurement_details
;
List of Runs (angles in degrees, time in seconds):

  # Type    Start    End  Width  t~exp~   \w     \q     \k     \f   Frames
--------------------------------------------------------------------------
  1  \w      2.00  86.00   1.00   12.00    --   18.25  57.00 150.00   84
  2  \w      2.00  86.00   1.00   12.00    --   18.25  57.00-120.00   84
  3  \w    -49.00  45.00   1.00   12.00    --   18.25 -77.00  30.00   94
  4  \w    -49.00  35.00   1.00   12.00    --   18.25 -57.00 -30.00   84
  5  \w    -48.00  27.00   1.00   12.00    --  -18.49  19.00 -30.00   75
  6  \w      3.00  68.00   1.00   12.00    --   18.25  57.00 -30.00   65
  7  \w     18.00  44.00   1.00   12.00    --   18.25 -99.00-180.00   26
  8  \w     58.00  83.00   1.00   12.00    --   18.25  38.00  60.00   25
  9  \w     54.00  80.00   1.00   12.00    --   18.25 178.00 -30.00   26
 10  \w     -9.00  17.00   1.00   12.00    --   18.25  19.00 120.00   26
 11  \w     -4.00  65.00   1.00   12.00    --   18.25  77.00  30.00   69
;
_diffrn_measurement_device 'four-circle diffractometer'
_diffrn_measurement_device_type 'SuperNova, Dual, Cu at zero, EosS2'
_diffrn_measurement_method '\w scans'
_diffrn_orient_matrix_type 'CrysAlisPro convention (1999,Acta A55,543-557)'
_diffrn_orient_matrix_UB_11 -0.0383809000
_diffrn_orient_matrix_UB_12 0.0136917000
_diffrn_orient_matrix_UB_13 -0.0150336000
_diffrn_orient_matrix_UB_21 -0.0448641000
_diffrn_orient_matrix_UB_22 -0.0112278000
_diffrn_orient_matrix_UB_23 0.0050247000
_diffrn_orient_matrix_UB_31 0.0045105000
_diffrn_orient_matrix_UB_32 0.0048390000
_diffrn_orient_matrix_UB_33 0.0541523000
_diffrn_radiation_monochromator mirror
_diffrn_radiation_probe x-ray
_diffrn_radiation_type MoK\a
_diffrn_radiation_wavelength 0.71073
_diffrn_reflns_av_R_equivalents 0.0453
_diffrn_reflns_av_unetI/netI 0.0579
_diffrn_reflns_Laue_measured_fraction_full 0.999
_diffrn_reflns_Laue_measured_fraction_max 0.999
_diffrn_reflns_limit_h_max 15
_diffrn_reflns_limit_h_min -15
_diffrn_reflns_limit_k_max 50
_diffrn_reflns_limit_k_min -50
_diffrn_reflns_limit_l_max 16
_diffrn_reflns_limit_l_min -16
_diffrn_reflns_number 85932
_diffrn_reflns_point_group_measured_fraction_full 0.999
_diffrn_reflns_point_group_measured_fraction_max 0.999
_diffrn_reflns_theta_full 25.242
_diffrn_reflns_theta_max 27.485
_diffrn_reflns_theta_min 2.129
_diffrn_source 'micro-focus sealed X-ray tube'
_diffrn_source_type 'SuperNova (Mo) X-ray Source'
_exptl_absorpt_coefficient_mu 2.427
_exptl_absorpt_correction_T_max 1.00000
_exptl_absorpt_correction_T_min 0.63724
_exptl_absorpt_correction_type multi-scan
_exptl_absorpt_process_details
;
CrysAlisPro 1.171.38.46 (Rigaku Oxford Diffraction, 2015)
Empirical absorption correction using spherical harmonics,
 implemented in SCALE3 ABSPACK scaling algorithm.
;
_exptl_crystal_colour orange
_exptl_crystal_colour_primary orange
_exptl_crystal_density_diffrn 1.659
_exptl_crystal_description block
_exptl_crystal_F_000 2924
_exptl_crystal_size_max 0.38
_exptl_crystal_size_mid 0.297
_exptl_crystal_size_min 0.255
_refine_diff_density_max 0.763
_refine_diff_density_min -1.051
_refine_diff_density_rms 0.092
_refine_ls_abs_structure_details
;
 Refined as an inversion twin.
;
_refine_ls_abs_structure_Flack 0.452(4)
_refine_ls_extinction_method none
_refine_ls_goodness_of_fit_ref 1.042
_refine_ls_hydrogen_treatment constr
_refine_ls_matrix_type full
_refine_ls_number_parameters 1625
_refine_ls_number_reflns 27088
_refine_ls_number_restraints 175
_refine_ls_restrained_S_all 1.048
_refine_ls_R_factor_all 0.0391
_refine_ls_R_factor_gt 0.0358
_refine_ls_shift/su_max 0.002
_refine_ls_shift/su_mean 0.000
_refine_ls_structure_factor_coef Fsqd
_refine_ls_weighting_details 'w=1/[\s^2^(Fo^2^)+(0.0287P)^2^+1.1393P] where P=(Fo^2^+2Fc^2^)/3'
_refine_ls_weighting_scheme calc
_refine_ls_wR_factor_gt 0.0689
_refine_ls_wR_factor_ref 0.0700
_reflns_Friedel_coverage 0.971
_reflns_Friedel_fraction_full 0.999
_reflns_Friedel_fraction_max 1.000
_reflns_number_gt 25700
_reflns_number_total 27088
_reflns_threshold_expression 'I > 2\s(I)'
_cod_data_source_file cs0c01718_si_002.cif
_cod_data_source_block 1c
_cod_depositor_comments 'Adding full bibliography for 4517689--4517702.cif.'
_cod_original_cell_volume 5913.46(15)
_cod_original_formula_sum 'C58 H51 B F24 Ir O0.50 P2'
_cod_database_code 4517690
_shelx_shelxl_version_number 2018/1
_chemical_oxdiff_formula C58H80BF24IrO1P2
_shelx_space_group_comment
;
The symmetry employed for this shelxl refinement is uniquely defined
by the following loop, which should always be used as a source of
symmetry information in preference to the above space-group names.
They are only intended as comments.
;
_shelx_estimated_absorpt_t_max 0.577
_shelx_estimated_absorpt_t_min 0.459
_olex2_refinement_description
;
1. Twinned data refinement
 Scales: 0.548(4)
 0.452(4)
2. Fixed Uiso
 At 1.2 times of:
  All C(H) groups, All C(H,H) groups
 At 1.5 times of:
  All C(H,H,H) groups
3. Uiso/Uaniso restraints and constraints
F4A \\sim F5A \\sim F6A \\sim C32A \\sim F4B \\sim F5B \\sim F6B: within 2A
with sigma of 0.01 and sigma for terminal atoms of 0.02
F19A \\sim F20A \\sim F21A \\sim C55A \\sim F19B \\sim F20B \\sim F21B: within
2A with sigma of 0.01 and sigma for terminal atoms of 0.02
Uanis(C1) \\sim Ueq: with sigma of 0.005 and sigma for terminal atoms of 0.01
Uanis(C54) \\sim Ueq: with sigma of 0.005 and sigma for terminal atoms of 0.01
4. Rigid body (RIGU) restrains
 F7, F8, F9, C39
 with sigma for 1-2 distances of 0.004 and sigma for 1-3 distances of 0.004
5. Others
 Sof(F19B)=Sof(F20B)=Sof(F21B)=1-FVAR(1)
 Sof(F19A)=Sof(F20A)=Sof(F21A)=FVAR(1)
 Sof(F4B)=Sof(F5B)=Sof(F6B)=1-FVAR(2)
 Sof(F4A)=Sof(F5A)=Sof(F6A)=FVAR(2)
6.a Ternary CH refined with riding coordinates:
 C1(H1), C2(H2), C5(H5), C6(H6), C1A(H1A), C2A(H2A), C5A(H5A), C6A(H6A)
6.b Secondary CH2 refined with riding coordinates:
 C3(H3A,H3B), C4(H4A,H4B), C7(H7A,H7B), C8(H8A,H8B), C3A(H3AB,H3AA), C4A(H4AB,
 H4AA), C7A(H7AA,H7AB), C8A(H8AA,H8AB), C58(H58A,H58B), C59(H59A,H59B)
6.c Aromatic/amide H refined with riding coordinates:
 C12(H12), C13(H13), C14(H14), C15(H15), C16(H16), C20(H20), C21(H21),
 C22(H22), C23(H23), C24(H24), C12A(H12A), C13A(H13A), C14A(H14A), C15A(H15A),
 C16A(H16A), C20A(H20A), C21A(H21A), C22A(H22A), C23A(H23A), C24A(H24A),
 C26(H26), C28(H28), C30(H30), C34(H34), C36(H36), C38(H38), C42(H42), C44(H44),
  C46(H46), C50(H50), C52(H52), C54(H54), C26A(H26A), C28A(H28A), C30A(H30A),
 C34A(H34A), C36A(H36A), C38A(H38A), C42A(H42A), C44A(H44A), C46A(H46A),
 C50A(H50A), C52A(H52A), C54A(H54A)
6.d Idealised Me refined as rotating group:
 C9(H9A,H9B,H9C), C10(H10D,H10E,H10F), C17(H17D,H17E,H17F), C18(H18D,H18E,
 H18F), C9A(H9AA,H9AB,H9AC), C10A(H10A,H10B,H10C), C17A(H17A,H17B,H17C),
 C18A(H18A,H18B,H18C), C57(H57A,H57B,H57C), C60(H60A,H60B,H60C)
;
_olex2_date_sample_data_collection 2018-12-12
_olex2_exptl_crystal_mounting_method 'mounted in a polyimide loop'
_olex2_submission_special_instructions 'No special instructions were received'
_oxdiff_exptl_absorpt_empirical_details
;
Empirical correction (ABSPACK) includes:
- Absorption correction using spherical harmonics
- Frame scaling
;
_oxdiff_exptl_absorpt_empirical_full_max 1.630
_oxdiff_exptl_absorpt_empirical_full_min 0.589

loop_
_space_group_symop_operation_xyz
'x, y, z'
'-x, y+1/2, -z'

loop_
_atom_site_label
_atom_site_type_symbol
_atom_site_fract_x
_atom_site_fract_y
_atom_site_fract_z
_atom_site_U_iso_or_equiv
_atom_site_adp_type
_atom_site_occupancy
_atom_site_site_symmetry_order
_atom_site_calc_flag
_atom_site_refinement_flags_posn
_atom_site_refinement_flags_adp
_atom_site_refinement_flags_occupancy
_atom_site_disorder_assembly
_atom_site_disorder_group
Ir1 Ir 0.72500(2) 0.51303(2) 0.44039(2) 0.01242(6) Uani 1 1 d . . . . .
P1 P 0.90214(15) 0.53632(5) 0.49269(13) 0.0170(4) Uani 1 1 d . . . . .
P2 P 0.70279(14) 0.53695(5) 0.27021(12) 0.0132(3) Uani 1 1 d . . . . .
C1 C 0.7013(6) 0.5038(2) 0.6062(5) 0.0250(18) Uani 1 1 d . U . . .
H1 H 0.748971 0.518244 0.658763 0.030 Uiso 1 1 calc R . . . .
C2 C 0.7560(6) 0.4757(2) 0.5728(5) 0.0248(17) Uani 1 1 d . . . . .
H2 H 0.834509 0.473757 0.606691 0.030 Uiso 1 1 calc R . . . .
C3 C 0.7018(7) 0.4415(2) 0.5364(6) 0.035(2) Uani 1 1 d . . . . .
H3A H 0.690357 0.428428 0.598474 0.042 Uiso 1 1 calc R . . . .
H3B H 0.752473 0.428325 0.501193 0.042 Uiso 1 1 calc R . . . .
C4 C 0.5910(6) 0.4449(2) 0.4615(5) 0.0269(17) Uani 1 1 d . . . . .
H4A H 0.579201 0.424543 0.416463 0.032 Uiso 1 1 calc R . . . .
H4B H 0.531565 0.445783 0.502873 0.032 Uiso 1 1 calc R . . . .
C5 C 0.5846(5) 0.47675(18) 0.3921(5) 0.0171(15) Uani 1 1 d . . . . .
H5 H 0.570417 0.471539 0.315843 0.021 Uiso 1 1 calc R . . . .
C6 C 0.5426(5) 0.5090(2) 0.4166(5) 0.0198(16) Uani 1 1 d . . . . .
H6 H 0.503460 0.521721 0.354746 0.024 Uiso 1 1 calc R . . . .
C7 C 0.5020(6) 0.5169(3) 0.5193(5) 0.0301(19) Uani 1 1 d . . . . .
H7A H 0.493041 0.541770 0.524831 0.036 Uiso 1 1 calc R . . . .
H7B H 0.429286 0.506385 0.516749 0.036 Uiso 1 1 calc R . . . .
C8 C 0.5787(6) 0.5043(3) 0.6170(6) 0.038(2) Uani 1 1 d . . . . .
H8A H 0.556509 0.481124 0.633263 0.046 Uiso 1 1 calc R . . . .
H8B H 0.570191 0.519127 0.676334 0.046 Uiso 1 1 calc R . . . .
C9 C 0.9686(6) 0.53166(18) 0.6316(5) 0.0273(17) Uani 1 1 d . . . . .
H9A H 0.920908 0.541181 0.676582 0.041 Uiso 1 1 calc GR . . . .
H9B H 1.038595 0.543766 0.643515 0.041 Uiso 1 1 calc GR . . . .
H9C H 0.981364 0.507569 0.647920 0.041 Uiso 1 1 calc GR . . . .
C10 C 1.0126(6) 0.5201(2) 0.4266(6) 0.0281(18) Uani 1 1 d . . . . .
H10D H 1.019189 0.495496 0.436276 0.042 Uiso 1 1 calc GR . . . .
H10E H 1.081915 0.530965 0.456734 0.042 Uiso 1 1 calc GR . . . .
H10F H 0.994758 0.525298 0.352055 0.042 Uiso 1 1 calc GR . . . .
C11 C 0.9012(6) 0.58307(19) 0.4784(5) 0.0193(15) Uani 1 1 d . . . . .
C12 C 0.8257(6) 0.60190(18) 0.5262(5) 0.0213(15) Uani 1 1 d . . . . .
H12 H 0.777568 0.590224 0.562930 0.026 Uiso 1 1 calc R . . . .
C13 C 0.8211(7) 0.6374(2) 0.5199(6) 0.0295(18) Uani 1 1 d . . . . .
H13 H 0.769883 0.649623 0.551613 0.035 Uiso 1 1 calc R . . . .
C14 C 0.8927(7) 0.6549(2) 0.4662(6) 0.0330(19) Uani 1 1 d . . . . .
H14 H 0.889618 0.678906 0.462023 0.040 Uiso 1 1 calc R . . . .
C15 C 0.9698(7) 0.6369(2) 0.4183(6) 0.0315(19) Uani 1 1 d . . . . .
H15 H 1.017393 0.648851 0.381511 0.038 Uiso 1 1 calc R . . . .
C16 C 0.9747(6) 0.6011(2) 0.4260(5) 0.0236(16) Uani 1 1 d . . . . .
H16 H 1.027446 0.588950 0.395993 0.028 Uiso 1 1 calc R . . . .
C17 C 0.6544(6) 0.58160(19) 0.2689(5) 0.0215(16) Uani 1 1 d . . . . .
H17D H 0.586029 0.582561 0.296374 0.032 Uiso 1 1 calc GR . . . .
H17E H 0.641864 0.590226 0.197334 0.032 Uiso 1 1 calc GR . . . .
H17F H 0.709871 0.595552 0.312447 0.032 Uiso 1 1 calc GR . . . .
C18 C 0.5985(5) 0.5167(2) 0.1691(4) 0.0203(15) Uani 1 1 d . . . . .
H18D H 0.620241 0.493272 0.158138 0.030 Uiso 1 1 calc GR . . . .
H18E H 0.592641 0.529370 0.103707 0.030 Uiso 1 1 calc GR . . . .
H18F H 0.527636 0.516766 0.192105 0.030 Uiso 1 1 calc GR . . . .
C19 C 0.8198(5) 0.53825(18) 0.1999(5) 0.0153(14) Uani 1 1 d . . . . .
C20 C 0.8754(6) 0.5684(2) 0.1837(5) 0.0233(17) Uani 1 1 d . . . . .
H20 H 0.851692 0.589274 0.208301 0.028 Uiso 1 1 calc R . . . .
C21 C 0.9667(6) 0.5681(2) 0.1310(6) 0.0295(18) Uani 1 1 d . . . . .
H21 H 1.002772 0.588646 0.119655 0.035 Uiso 1 1 calc R . . . .
C22 C 1.0026(6) 0.5370(2) 0.0962(5) 0.0320(19) Uani 1 1 d . . . . .
H22 H 1.064243 0.536537 0.062492 0.038 Uiso 1 1 calc R . . . .
C23 C 0.9479(6) 0.5067(2) 0.1110(5) 0.0282(17) Uani 1 1 d . . . . .
H23 H 0.971726 0.485900 0.085834 0.034 Uiso 1 1 calc R . . . .
C24 C 0.8578(5) 0.50706(19) 0.1632(5) 0.0204(16) Uani 1 1 d . . . . .
H24 H 0.822053 0.486435 0.174106 0.024 Uiso 1 1 calc R . . . .
Ir1A Ir 0.22227(2) 0.78630(2) 0.96273(2) 0.01245(6) Uani 1 1 d . . . . .
P1A P 0.20493(14) 0.76721(5) 0.78800(12) 0.0125(3) Uani 1 1 d . . . . .
P2A P 0.39561(14) 0.76045(5) 1.01636(14) 0.0175(4) Uani 1 1 d . . . . .
C1A C 0.1981(6) 0.79412(19) 1.1291(5) 0.0195(16) Uani 1 1 d . . . . .
H1A H 0.244031 0.778957 1.180726 0.023 Uiso 1 1 calc R . . . .
C2A C 0.0408(5) 0.7918(2) 0.9398(5) 0.0184(15) Uani 1 1 d . . . . .
H2A H 0.001081 0.780025 0.876288 0.022 Uiso 1 1 calc R . . . .
C3A C -0.0005(6) 0.7825(3) 1.0397(5) 0.0283(18) Uani 1 1 d . . . . .
H3AB H -0.006805 0.757501 1.043540 0.034 Uiso 1 1 calc R . . . .
H3AA H -0.074416 0.792200 1.036866 0.034 Uiso 1 1 calc R . . . .
C4A C 0.0943(6) 0.85508(19) 0.9914(5) 0.0239(16) Uani 1 1 d . . . . .
H4AB H 0.036966 0.853923 1.035115 0.029 Uiso 1 1 calc R . . . .
H4AA H 0.081668 0.875883 0.948358 0.029 Uiso 1 1 calc R . . . .
C5A C 0.0844(5) 0.82371(19) 0.9188(5) 0.0190(15) Uani 1 1 d . . . . .
H5A H 0.070419 0.829697 0.843067 0.023 Uiso 1 1 calc R . . . .
C6A C 0.2555(6) 0.82208(18) 1.0971(5) 0.0190(15) Uani 1 1 d . . . . .
H6A H 0.334207 0.822719 1.131063 0.023 Uiso 1 1 calc R . . . .
C7A C 0.2086(6) 0.85737(19) 1.0632(6) 0.0250(17) Uani 1 1 d . . . . .
H7AA H 0.259904 0.869361 1.025746 0.030 Uiso 1 1 calc R . . . .
H7AB H 0.202126 0.870808 1.125997 0.030 Uiso 1 1 calc R . . . .
C8A C 0.0763(6) 0.79555(19) 1.1407(5) 0.0219(17) Uani 1 1 d . . . . .
H8AA H 0.056565 0.819210 1.154829 0.026 Uiso 1 1 calc R . . . .
H8AB H 0.065378 0.781438 1.200812 0.026 Uiso 1 1 calc R . . . .
C9A C 0.1621(6) 0.72290(18) 0.7673(5) 0.0213(16) Uani 1 1 d . . . . .
H9AA H 0.218223 0.708016 0.805973 0.032 Uiso 1 1 calc GR . . . .
H9AB H 0.152250 0.717542 0.692813 0.032 Uiso 1 1 calc GR . . . .
H9AC H 0.092904 0.719431 0.791940 0.032 Uiso 1 1 calc GR . . . .
C10A C 0.0994(5) 0.7887(2) 0.6895(4) 0.0184(13) Uani 1 1 d . . . . .
H10A H 0.028214 0.787436 0.711736 0.028 Uiso 1 1 calc GR . . . .
H10B H 0.094933 0.777476 0.621899 0.028 Uiso 1 1 calc GR . . . .
H10C H 0.119635 0.812560 0.683257 0.028 Uiso 1 1 calc GR . . . .
C11A C 0.3266(5) 0.77208(18) 0.7246(5) 0.0146(14) Uani 1 1 d . . . . .
C12A C 0.3645(6) 0.8055(2) 0.7118(6) 0.0271(17) Uani 1 1 d . . . . .
H12A H 0.328629 0.824275 0.736173 0.033 Uiso 1 1 calc R . . . .
C13A C 0.4564(6) 0.8107(2) 0.6623(7) 0.039(2) Uani 1 1 d . . . . .
H13A H 0.480708 0.833066 0.651949 0.047 Uiso 1 1 calc R . . . .
C14A C 0.5110(5) 0.7828(3) 0.6291(5) 0.037(2) Uani 1 1 d . . . . .
H14A H 0.573196 0.786389 0.597392 0.044 Uiso 1 1 calc R . . . .
C15A C 0.4747(6) 0.7499(2) 0.6421(6) 0.035(2) Uani 1 1 d . . . . .
H15A H 0.512553 0.731281 0.619240 0.042 Uiso 1 1 calc R . . . .
C16A C 0.3810(6) 0.7439(2) 0.6897(5) 0.0254(17) Uani 1 1 d . . . . .
H16A H 0.355833 0.721462 0.697657 0.030 Uiso 1 1 calc R . . . .
C17A C 0.4491(7) 0.7571(2) 1.1586(5) 0.0326(19) Uani 1 1 d . . . . .
H17A H 0.451218 0.779657 1.190291 0.049 Uiso 1 1 calc GR . . . .
H17B H 0.522971 0.747497 1.169693 0.049 Uiso 1 1 calc GR . . . .
H17C H 0.401109 0.742285 1.190805 0.049 Uiso 1 1 calc GR . . . .
C18A C 0.5115(6) 0.7814(2) 0.9708(6) 0.0326(18) Uani 1 1 d . . . . .
H18A H 0.498587 0.781543 0.894432 0.049 Uiso 1 1 calc GR . . . .
H18B H 0.579107 0.769060 0.997135 0.049 Uiso 1 1 calc GR . . . .
H18C H 0.518090 0.804814 0.996586 0.049 Uiso 1 1 calc GR . . . .
C19A C 0.3994(6) 0.71571(18) 0.9765(5) 0.0179(15) Uani 1 1 d . . . . .
C20A C 0.4753(7) 0.7024(2) 0.9181(6) 0.0307(18) Uani 1 1 d . . . . .
H20A H 0.530375 0.716447 0.898814 0.037 Uiso 1 1 calc R . . . .
C21A C 0.4678(8) 0.6675(3) 0.8886(7) 0.048(3) Uani 1 1 d . . . . .
H21A H 0.519147 0.658383 0.850279 0.058 Uiso 1 1 calc R . . . .
C22A C 0.3866(8) 0.6467(2) 0.9149(7) 0.047(2) Uani 1 1 d . . . . .
H22A H 0.381535 0.623814 0.892181 0.056 Uiso 1 1 calc R . . . .
C23A C 0.3124(7) 0.6593(2) 0.9744(6) 0.034(2) Uani 1 1 d . . . . .
H23A H 0.258522 0.644789 0.994144 0.041 Uiso 1 1 calc R . . . .
C24A C 0.3183(6) 0.6931(2) 1.0045(6) 0.0256(17) Uani 1 1 d . . . . .
H24A H 0.267500 0.701536 1.044660 0.031 Uiso 1 1 calc R . . . .
F1 F 0.1534(4) 0.47208(17) 1.2844(5) 0.077(2) Uani 1 1 d . . . . .
F2 F 0.3228(4) 0.45861(15) 1.3190(4) 0.0594(16) Uani 1 1 d . . . . .
F3 F 0.2143(6) 0.43928(17) 1.1792(4) 0.081(2) Uani 1 1 d . . . . .
F4 F 0.3770(4) 0.58997(13) 1.3284(3) 0.0398(13) Uani 1 1 d . . . . .
F5 F 0.3840(5) 0.61456(12) 1.1806(4) 0.0584(15) Uani 1 1 d . . . . .
F6 F 0.2272(5) 0.60735(18) 1.2339(6) 0.099(3) Uani 1 1 d . . . . .
F7 F 0.0333(4) 0.62668(18) 0.9186(4) 0.066(2) Uani 1 1 d . U . . .
F8 F -0.0728(4) 0.60881(13) 0.7804(4) 0.0415(13) Uani 1 1 d . U . . .
F9 F 0.0137(4) 0.65566(11) 0.7739(5) 0.0558(15) Uani 1 1 d . U . . .
F10 F 0.3959(3) 0.60304(13) 0.5744(3) 0.0349(12) Uani 1 1 d . . . . .
F11 F 0.2436(4) 0.62948(13) 0.5098(4) 0.0448(13) Uani 1 1 d . . . . .
F12 F 0.2567(4) 0.57517(12) 0.4883(3) 0.0419(12) Uani 1 1 d . . . . .
F13 F 0.6845(5) 0.59711(15) 0.9517(5) 0.0647(18) Uani 1 1 d . . . . .
F14 F 0.6711(5) 0.58819(17) 0.7874(4) 0.068(2) Uani 1 1 d . . . . .
F15 F 0.8052(4) 0.56621(13) 0.8973(4) 0.0450(14) Uani 1 1 d . . . . .
F16 F 0.7454(3) 0.44274(12) 0.9857(3) 0.0266(10) Uani 1 1 d . . . . .
F17 F 0.6855(3) 0.43703(11) 0.8180(3) 0.0244(10) Uani 1 1 d . . . . .
F18 F 0.5824(3) 0.42083(11) 0.9297(3) 0.0241(9) Uani 1 1 d . . . . .
F19 F 0.3434(4) 0.43017(18) 0.5910(5) 0.067(2) Uani 1 1 d . . . . .
F20 F 0.2058(4) 0.39652(12) 0.5775(4) 0.0381(12) Uani 1 1 d . . . . .
F21 F 0.1879(7) 0.44431(17) 0.4974(4) 0.083(3) Uani 1 1 d . . . . .
F22 F -0.1045(3) 0.47178(11) 0.8337(3) 0.0264(10) Uani 1 1 d . . . . .
F23 F -0.0177(3) 0.43245(12) 0.9345(3) 0.0305(11) Uani 1 1 d . . . . .
F24 F -0.0964(4) 0.41989(13) 0.7748(4) 0.0360(13) Uani 1 1 d . . . . .
C25 C 0.2954(5) 0.52470(16) 1.0100(5) 0.0111(13) Uani 1 1 d . . . . .
C26 C 0.2765(5) 0.49559(18) 1.0702(5) 0.0142(14) Uani 1 1 d . . . . .
H26 H 0.266931 0.474121 1.036845 0.017 Uiso 1 1 calc R . . . .
C27 C 0.2717(5) 0.49773(19) 1.1779(5) 0.0202(15) Uani 1 1 d . . . . .
C28 C 0.2848(6) 0.5292(2) 1.2302(5) 0.0232(17) Uani 1 1 d . . . . .
H28 H 0.278923 0.530902 1.301586 0.028 Uiso 1 1 calc R . . . .
C29 C 0.3066(5) 0.55794(18) 1.1739(5) 0.0178(14) Uani 1 1 d . . . . .
C30 C 0.3110(5) 0.55570(18) 1.0657(5) 0.0158(14) Uani 1 1 d . . . . .
H30 H 0.324952 0.575691 1.029654 0.019 Uiso 1 1 calc R . . . .
C31 C 0.2459(7) 0.4666(2) 1.2382(6) 0.036(2) Uani 1 1 d . . . . .
C32 C 0.3235(6) 0.5926(2) 1.2278(6) 0.0308(18) Uani 1 1 d . . . . .
C33 C 0.2543(5) 0.55688(17) 0.8177(5) 0.0112(13) Uani 1 1 d . . . . .
C34 C 0.1667(5) 0.57642(17) 0.8445(5) 0.0130(13) Uani 1 1 d . . . . .
H34 H 0.138427 0.570619 0.905193 0.016 Uiso 1 1 calc R . . . .
C35 C 0.1201(5) 0.60463(17) 0.7823(5) 0.0144(13) Uani 1 1 d . . . . .
C36 C 0.1568(5) 0.61353(18) 0.6901(5) 0.0197(15) Uani 1 1 d . . . . .
H36 H 0.125178 0.632006 0.648717 0.024 Uiso 1 1 calc R . . . .
C37 C 0.2422(5) 0.59418(18) 0.6608(5) 0.0176(14) Uani 1 1 d . . . . .
C38 C 0.2887(5) 0.56629(18) 0.7230(5) 0.0152(14) Uani 1 1 d . . . . .
H38 H 0.344792 0.553465 0.700369 0.018 Uiso 1 1 calc R . . . .
C39 C 0.0255(6) 0.62429(18) 0.8157(6) 0.0223(15) Uani 1 1 d . U . . .
C40 C 0.2854(6) 0.6009(2) 0.5594(6) 0.0276(19) Uani 1 1 d . . . . .
C41 C 0.4397(5) 0.51834(16) 0.8840(4) 0.0100(13) Uani 1 1 d . . . . .
C42 C 0.5118(5) 0.54598(18) 0.8819(5) 0.0123(13) Uani 1 1 d . . . . .
H42 H 0.482080 0.568215 0.875102 0.015 Uiso 1 1 calc R . . . .
C43 C 0.6267(5) 0.54206(18) 0.8896(5) 0.0127(14) Uani 1 1 d . . . . .
C44 C 0.6737(5) 0.5095(2) 0.9006(4) 0.0144(14) Uani 1 1 d . . . . .
H44 H 0.750216 0.506491 0.905562 0.017 Uiso 1 1 calc R . . . .
C45 C 0.6042(6) 0.48124(18) 0.9041(5) 0.0133(14) Uani 1 1 d . . . . .
C46 C 0.4901(5) 0.48553(17) 0.8968(5) 0.0111(13) Uani 1 1 d . . . . .
H46 H 0.445681 0.466139 0.900414 0.013 Uiso 1 1 calc R . . . .
C47 C 0.6955(6) 0.5729(2) 0.8804(6) 0.0221(16) Uani 1 1 d . . . . .
C48 C 0.6535(5) 0.44539(19) 0.9101(5) 0.0153(14) Uani 1 1 d . . . . .
C49 C 0.2333(5) 0.49033(17) 0.8223(5) 0.0119(13) Uani 1 1 d . . . . .
C50 C 0.2631(5) 0.47303(18) 0.7346(5) 0.0151(14) Uani 1 1 d . . . . .
H50 H 0.328387 0.479576 0.711721 0.018 Uiso 1 1 calc R . . . .
C51 C 0.1990(6) 0.44650(18) 0.6803(5) 0.0135(14) Uani 1 1 d . . . . .
C52 C 0.1002(6) 0.43632(19) 0.7128(5) 0.0163(15) Uani 1 1 d . . . . .
H52 H 0.057355 0.418347 0.678489 0.020 Uiso 1 1 calc R . . . .
C53 C 0.0678(5) 0.45337(16) 0.7962(5) 0.0110(13) Uani 1 1 d . . . . .
C54 C 0.1327(5) 0.48000(17) 0.8489(5) 0.0102(13) Uani 1 1 d . U . . .
H54 H 0.107399 0.491317 0.904348 0.012 Uiso 1 1 calc R . . . .
C55 C 0.2334(6) 0.4301(2) 0.5869(5) 0.0219(16) Uani 1 1 d . . . . .
C56 C -0.0369(6) 0.44407(19) 0.8343(5) 0.0179(15) Uani 1 1 d . . . . .
B1 B 0.3047(6) 0.52253(19) 0.8832(6) 0.0124(16) Uani 1 1 d . . . . .
F1A F 0.4528(3) 0.14159(11) 0.6089(4) 0.0435(12) Uani 1 1 d . . . . .
F2A F 0.5705(4) 0.17870(13) 0.6884(4) 0.0440(13) Uani 1 1 d . . . . .
F3A F 0.4900(4) 0.18768(12) 0.5273(4) 0.0421(12) Uani 1 1 d . . . . .
F4A F 0.2858(14) 0.1717(6) 0.9605(13) 0.075(5) Uani 0.462(16) 1 d . U P A 2
F5A F 0.1409(19) 0.2036(4) 0.9228(13) 0.064(5) Uani 0.462(16) 1 d . U P A 2
F6A F 0.1448(17) 0.1544(4) 0.8539(12) 0.060(4) Uani 0.462(16) 1 d . U P A 2
F7A F -0.1691(4) 0.20783(15) 0.6818(4) 0.0529(17) Uani 1 1 d . . . . .
F8A F -0.2017(4) 0.20405(14) 0.5127(4) 0.0462(14) Uani 1 1 d . . . . .
F9A F -0.3101(4) 0.23363(14) 0.5921(4) 0.0442(13) Uani 1 1 d . . . . .
F10A F -0.1837(4) 0.36437(12) 0.6609(3) 0.0282(11) Uani 1 1 d . . . . .
F11A F -0.2530(3) 0.35537(11) 0.4976(3) 0.0247(10) Uani 1 1 d . . . . .
F12A F -0.0889(3) 0.37736(11) 0.5408(4) 0.0320(11) Uani 1 1 d . . . . .
F13A F 0.2871(6) 0.3444(2) 0.9912(4) 0.097(3) Uani 1 1 d . . . . .
F14A F 0.1487(4) 0.36798(15) 0.8941(4) 0.0459(15) Uani 1 1 d . . . . .
F15A F 0.2989(5) 0.39520(17) 0.9296(5) 0.068(2) Uani 1 1 d . . . . .
F16A F 0.5908(4) 0.37790(13) 0.7193(4) 0.0347(12) Uani 1 1 d . . . . .
F17A F 0.5111(3) 0.36789(12) 0.5586(3) 0.0296(11) Uani 1 1 d . . . . .
F18A F 0.6005(3) 0.32760(11) 0.6522(3) 0.0246(9) Uani 1 1 d . . . . .
F19A F 0.1859(19) 0.3800(3) 0.3340(10) 0.056(4) Uani 0.52(2) 1 d . U P B 1
F20A F 0.3152(11) 0.3627(4) 0.2507(17) 0.063(4) Uani 0.52(2) 1 d . U P B 1
F21A F 0.1506(13) 0.3599(5) 0.1757(16) 0.046(4) Uani 0.52(2) 1 d . U P B 1
F22A F 0.1120(4) 0.21917(13) 0.1629(4) 0.0404(13) Uani 1 1 d . . . . .
F23A F 0.2494(7) 0.20010(17) 0.2690(5) 0.101(3) Uani 1 1 d . . . . .
F24A F 0.2740(5) 0.23312(17) 0.1470(5) 0.086(2) Uani 1 1 d . . . . .
C25A C 0.2425(5) 0.24060(17) 0.6464(5) 0.0145(13) Uani 1 1 d . . . . .
C26A C 0.3320(5) 0.22340(17) 0.6115(5) 0.0168(14) Uani 1 1 d . . . . .
H26A H 0.359518 0.232205 0.553562 0.020 Uiso 1 1 calc R . . . .
C27A C 0.3797(5) 0.19379(18) 0.6613(6) 0.0218(15) Uani 1 1 d . . . . .
C28A C 0.3414(6) 0.18021(18) 0.7485(5) 0.0233(16) Uani 1 1 d . . . . .
H28A H 0.373300 0.160278 0.781757 0.028 Uiso 1 1 calc R . . . .
C29A C 0.2555(6) 0.19669(19) 0.7853(6) 0.0257(17) Uani 1 1 d . . . . .
C30A C 0.2079(5) 0.22638(18) 0.7353(5) 0.0178(14) Uani 1 1 d . . . . .
H30A H 0.150662 0.237201 0.762233 0.021 Uiso 1 1 calc R . . . .
C31A C 0.4737(6) 0.1759(2) 0.6217(7) 0.0315(19) Uani 1 1 d . . . . .
C32A C 0.2107(7) 0.1820(2) 0.8783(6) 0.0345(18) Uani 1 1 d . U . . .
C33A C 0.0560(5) 0.28065(18) 0.5946(4) 0.0124(14) Uani 1 1 d . . . . .
C34A C -0.0177(5) 0.25246(18) 0.5951(5) 0.0135(14) Uani 1 1 d . . . . .
H34A H 0.010971 0.230084 0.600430 0.016 Uiso 1 1 calc R . . . .
C35A C -0.1327(5) 0.25729(18) 0.5877(5) 0.0117(14) Uani 1 1 d . . . . .
C36A C -0.1797(5) 0.2896(2) 0.5772(4) 0.0145(14) Uani 1 1 d . . . . .
H36A H -0.256318 0.292537 0.571505 0.017 Uiso 1 1 calc R . . . .
C37A C -0.1095(5) 0.31797(18) 0.5754(5) 0.0121(14) Uani 1 1 d . . . . .
C38A C 0.0055(5) 0.31344(18) 0.5849(5) 0.0121(14) Uani 1 1 d . . . . .
H38A H 0.050437 0.332893 0.584700 0.014 Uiso 1 1 calc R . . . .
C39A C -0.2045(6) 0.2259(2) 0.5932(6) 0.0228(18) Uani 1 1 d . . . . .
C40A C -0.1582(6) 0.3535(2) 0.5683(5) 0.0189(15) Uani 1 1 d . . . . .
C41A C 0.2611(5) 0.30741(17) 0.6629(5) 0.0101(13) Uani 1 1 d . . . . .
C42A C 0.2314(5) 0.32265(18) 0.7523(5) 0.0134(13) Uani 1 1 d . . . . .
H42A H 0.166049 0.315492 0.774118 0.016 Uiso 1 1 calc R . . . .
C43A C 0.2958(6) 0.34822(19) 0.8105(5) 0.0171(15) Uani 1 1 d . . . . .
C44A C 0.3951(5) 0.35946(18) 0.7834(5) 0.0149(14) Uani 1 1 d . . . . .
H44A H 0.438146 0.376669 0.821769 0.018 Uiso 1 1 calc R . . . .
C45A C 0.4272(5) 0.34347(17) 0.6951(5) 0.0127(13) Uani 1 1 d . . . . .
C46A C 0.3630(5) 0.31823(18) 0.6376(5) 0.0134(14) Uani 1 1 d . . . . .
H46A H 0.388073 0.308076 0.580155 0.016 Uiso 1 1 calc R . . . .
C47A C 0.2587(7) 0.3632(2) 0.9062(6) 0.0300(19) Uani 1 1 d . . . . .
C48A C 0.5314(6) 0.35470(19) 0.6564(5) 0.0183(15) Uani 1 1 d . . . . .
C49A C 0.1989(4) 0.28150(17) 0.4666(4) 0.0114(13) Uani 1 1 d . . . . .
C50A C 0.2008(5) 0.31411(18) 0.4203(5) 0.0135(15) Uani 1 1 d . . . . .
H50A H 0.198172 0.333506 0.462923 0.016 Uiso 1 1 calc R . . . .
C51A C 0.2063(5) 0.31905(18) 0.3149(5) 0.0166(14) Uani 1 1 d . . . . .
C52A C 0.2095(5) 0.29137(18) 0.2476(5) 0.0178(14) Uani 1 1 d . . . . .
H52A H 0.214686 0.294686 0.176549 0.021 Uiso 1 1 calc R . . . .
C53A C 0.2046(5) 0.25837(19) 0.2894(5) 0.0189(15) Uani 1 1 d . . . . .
C54A C 0.1981(5) 0.25352(18) 0.3959(5) 0.0156(14) Uani 1 1 d . . . . .
H54A H 0.193067 0.231112 0.421245 0.019 Uiso 1 1 calc R . . . .
C55A C 0.2085(7) 0.3552(2) 0.2730(6) 0.0279(16) Uani 1 1 d . U . . .
C56A C 0.2091(6) 0.2276(2) 0.2182(6) 0.0277(17) Uani 1 1 d . . . . .
B1A B 0.1893(6) 0.27672(18) 0.5927(5) 0.0102(15) Uani 1 1 d . . . . .
F4B F 0.2644(14) 0.1533(4) 0.9138(12) 0.065(4) Uani 0.538(16) 1 d . U P A 3
F5B F 0.2224(17) 0.2042(4) 0.9522(9) 0.071(5) Uani 0.538(16) 1 d . U P A 3
F6B F 0.1060(11) 0.1739(5) 0.8488(11) 0.069(4) Uani 0.538(16) 1 d . U P A 3
F19B F 0.3001(14) 0.3703(4) 0.3151(17) 0.062(5) Uani 0.48(2) 1 d . U P B 2
F20B F 0.1986(19) 0.3568(6) 0.1715(17) 0.061(5) Uani 0.48(2) 1 d . U P B 2
F21B F 0.1228(14) 0.3727(4) 0.2941(15) 0.054(4) Uani 0.48(2) 1 d . U P B 2
O1 O 0.6864(6) 0.41943(19) 1.2186(6) 0.068(2) Uani 1 1 d . . . . .
C57 C 0.4901(10) 0.4198(3) 1.1530(9) 0.082(4) Uani 1 1 d . . . . .
H57A H 0.507198 0.437290 1.105056 0.122 Uiso 1 1 calc GR . . . .
H57B H 0.469341 0.430556 1.214301 0.122 Uiso 1 1 calc GR . . . .
H57C H 0.429422 0.405802 1.117792 0.122 Uiso 1 1 calc GR . . . .
C58 C 0.5876(8) 0.3981(3) 1.1860(7) 0.054(3) Uani 1 1 d . . . . .
H58A H 0.598506 0.383217 1.127634 0.064 Uiso 1 1 calc R . . . .
H58B H 0.575864 0.383517 1.244870 0.064 Uiso 1 1 calc R . . . .
C59 C 0.7794(10) 0.3995(3) 1.2552(10) 0.086(4) Uani 1 1 d . . . . .
H59A H 0.791483 0.383514 1.199793 0.103 Uiso 1 1 calc R . . . .
H59B H 0.766382 0.385988 1.315792 0.103 Uiso 1 1 calc R . . . .
C60 C 0.8859(11) 0.4220(4) 1.2886(12) 0.119(6) Uani 1 1 d . . . . .
H60A H 0.911762 0.430071 1.226111 0.178 Uiso 1 1 calc GR . . . .
H60B H 0.943151 0.408416 1.330944 0.178 Uiso 1 1 calc GR . . . .
H60C H 0.868464 0.441541 1.329231 0.178 Uiso 1 1 calc GR . . . .

loop_
_atom_site_aniso_label
_atom_site_aniso_U_11
_atom_site_aniso_U_22
_atom_site_aniso_U_33
_atom_site_aniso_U_23
_atom_site_aniso_U_13
_atom_site_aniso_U_12
Ir1 0.01528(12) 0.01081(12) 0.01043(10) 0.00057(10) 0.00024(8) 0.00123(10)
P1 0.0196(9) 0.0097(9) 0.0189(9) 0.0009(7) -0.0040(7) 0.0001(7)
P2 0.0132(8) 0.0145(9) 0.0116(8) 0.0024(6) 0.0018(6) 0.0025(7)
C1 0.032(4) 0.038(5) 0.003(3) 0.003(3) 0.002(2) -0.009(3)
C2 0.030(4) 0.028(4) 0.015(3) 0.013(3) 0.001(3) 0.002(3)
C3 0.044(5) 0.021(5) 0.039(5) 0.013(4) 0.003(4) -0.002(4)
C4 0.039(5) 0.020(4) 0.023(4) 0.000(3) 0.008(3) -0.011(3)
C5 0.019(4) 0.016(4) 0.016(3) -0.001(3) 0.001(3) -0.012(3)
C6 0.010(3) 0.036(5) 0.013(3) 0.004(3) 0.000(2) 0.001(3)
C7 0.025(4) 0.044(6) 0.023(3) 0.003(4) 0.010(3) 0.010(4)
C8 0.032(5) 0.066(8) 0.019(4) -0.003(4) 0.011(3) 0.004(4)
C9 0.036(4) 0.011(4) 0.028(4) 0.005(3) -0.013(3) -0.004(3)
C10 0.017(3) 0.026(5) 0.039(4) -0.007(3) -0.004(3) 0.008(3)
C11 0.017(4) 0.020(4) 0.017(3) 0.001(3) -0.006(3) -0.004(3)
C12 0.030(4) 0.008(4) 0.025(4) 0.003(3) 0.005(3) -0.001(3)
C13 0.034(4) 0.019(4) 0.034(4) -0.004(3) 0.002(3) 0.005(3)
C14 0.043(5) 0.011(4) 0.040(5) 0.007(3) -0.005(4) 0.004(3)
C15 0.035(5) 0.020(4) 0.036(4) 0.009(3) -0.003(3) -0.007(3)
C16 0.023(4) 0.025(4) 0.021(4) 0.002(3) -0.003(3) 0.001(3)
C17 0.024(4) 0.020(4) 0.022(4) 0.008(3) 0.006(3) 0.010(3)
C18 0.016(3) 0.030(4) 0.014(3) 0.000(3) 0.001(2) -0.005(3)
C19 0.017(3) 0.016(4) 0.011(3) 0.001(3) -0.002(2) 0.004(3)
C20 0.020(4) 0.027(5) 0.022(4) 0.003(3) 0.000(3) -0.002(3)
C21 0.019(4) 0.039(5) 0.032(4) 0.009(3) 0.005(3) -0.011(3)
C22 0.016(4) 0.061(6) 0.020(4) 0.005(4) 0.005(3) 0.005(4)
C23 0.024(4) 0.035(5) 0.026(4) -0.006(3) 0.004(3) 0.010(3)
C24 0.019(3) 0.016(4) 0.026(4) -0.003(3) 0.003(3) -0.001(3)
Ir1A 0.01390(12) 0.01151(12) 0.01155(11) -0.00157(10) 0.00124(8) 0.00029(10)
P1A 0.0127(8) 0.0123(9) 0.0126(8) -0.0017(6) 0.0027(6) -0.0005(6)
P2A 0.0155(9) 0.0143(9) 0.0202(9) -0.0020(7) -0.0032(7) 0.0014(7)
C1A 0.025(4) 0.026(5) 0.006(3) 0.001(3) -0.002(2) 0.000(3)
C2A 0.015(3) 0.026(5) 0.014(3) -0.001(3) 0.001(2) -0.005(3)
C3A 0.023(4) 0.041(5) 0.022(3) -0.002(4) 0.009(3) -0.006(4)
C4A 0.031(4) 0.019(4) 0.024(4) -0.004(3) 0.011(3) 0.003(3)
C5A 0.016(3) 0.023(4) 0.017(3) -0.003(3) 0.001(3) 0.006(3)
C6A 0.022(4) 0.018(4) 0.015(3) -0.008(3) -0.003(3) 0.005(3)
C7A 0.032(4) 0.016(4) 0.028(4) -0.009(3) 0.006(3) 0.004(3)
C8A 0.027(4) 0.025(5) 0.016(3) -0.002(3) 0.009(3) -0.003(3)
C9A 0.029(4) 0.015(4) 0.020(4) -0.008(3) 0.004(3) -0.009(3)
C10A 0.017(3) 0.024(4) 0.014(3) -0.004(3) 0.003(2) 0.001(3)
C11A 0.011(3) 0.018(4) 0.016(3) 0.000(3) 0.003(2) 0.001(3)
C12A 0.020(4) 0.018(4) 0.044(5) 0.006(3) 0.008(3) 0.001(3)
C13A 0.020(4) 0.045(6) 0.053(5) 0.028(4) 0.006(4) -0.003(4)
C14A 0.015(3) 0.072(7) 0.024(4) 0.010(4) 0.008(3) -0.001(4)
C15A 0.021(4) 0.053(6) 0.032(4) -0.009(4) 0.008(3) 0.012(4)
C16A 0.022(4) 0.027(5) 0.028(4) -0.006(3) 0.006(3) 0.002(3)
C17A 0.048(5) 0.022(4) 0.023(4) -0.007(3) -0.011(3) 0.011(4)
C18A 0.019(4) 0.021(5) 0.055(5) -0.001(4) 0.001(3) 0.001(3)
C19A 0.022(4) 0.011(4) 0.018(3) 0.002(3) -0.003(3) 0.001(3)
C20A 0.030(4) 0.025(5) 0.038(4) 0.000(3) 0.007(3) 0.006(3)
C21A 0.051(6) 0.038(6) 0.057(6) -0.016(5) 0.015(5) 0.022(5)
C22A 0.060(6) 0.016(5) 0.059(6) 0.001(4) -0.002(5) 0.004(4)
C23A 0.045(5) 0.014(4) 0.040(5) 0.004(3) -0.001(4) -0.001(4)
C24A 0.026(4) 0.019(4) 0.029(4) 0.001(3) -0.003(3) -0.002(3)
F1 0.054(3) 0.091(5) 0.096(5) 0.055(4) 0.040(3) 0.007(3)
F2 0.054(3) 0.061(4) 0.055(3) 0.039(3) -0.013(3) -0.018(3)
F3 0.128(6) 0.066(5) 0.042(3) 0.024(3) 0.000(3) -0.058(4)
F4 0.047(3) 0.053(3) 0.020(2) -0.016(2) 0.007(2) -0.027(3)
F5 0.125(5) 0.019(3) 0.028(3) -0.006(2) 0.006(3) -0.013(3)
F6 0.041(3) 0.091(5) 0.149(6) -0.092(5) -0.028(4) 0.038(3)
F7 0.054(3) 0.111(6) 0.031(3) -0.023(3) -0.002(2) 0.056(4)
F8 0.014(2) 0.040(3) 0.073(3) -0.008(3) 0.016(2) -0.003(2)
F9 0.045(3) 0.011(2) 0.123(5) 0.017(3) 0.046(3) 0.015(2)
F10 0.020(2) 0.051(3) 0.036(3) 0.018(2) 0.0105(19) -0.001(2)
F11 0.048(3) 0.044(3) 0.047(3) 0.034(3) 0.021(2) 0.018(2)
F12 0.056(3) 0.047(3) 0.026(3) -0.004(2) 0.017(2) -0.009(2)
F13 0.056(4) 0.032(4) 0.112(5) -0.034(3) 0.033(3) -0.027(3)
F14 0.057(4) 0.072(5) 0.062(4) 0.050(3) -0.022(3) -0.044(3)
F15 0.014(2) 0.032(3) 0.088(4) 0.021(3) 0.007(2) -0.010(2)
F16 0.019(2) 0.021(3) 0.035(2) -0.0009(19) -0.0082(18) 0.0049(18)
F17 0.024(2) 0.021(3) 0.032(2) -0.0068(18) 0.0128(18) 0.0020(18)
F18 0.019(2) 0.012(2) 0.042(2) 0.0053(18) 0.0080(18) 0.0018(17)
F19 0.038(3) 0.093(5) 0.080(4) -0.061(4) 0.039(3) -0.028(3)
F20 0.059(3) 0.017(2) 0.043(3) -0.014(2) 0.021(2) -0.001(2)
F21 0.173(7) 0.066(4) 0.016(3) 0.007(3) 0.032(3) 0.071(4)
F22 0.017(2) 0.025(3) 0.041(2) -0.0035(19) 0.0145(18) 0.0013(18)
F23 0.026(2) 0.036(3) 0.032(2) 0.013(2) 0.0131(18) -0.002(2)
F24 0.026(3) 0.035(3) 0.051(3) -0.025(2) 0.018(2) -0.024(2)
C25 0.006(3) 0.010(3) 0.018(3) 0.003(2) 0.004(2) 0.001(2)
C26 0.013(3) 0.013(4) 0.016(3) 0.006(3) 0.000(3) 0.002(3)
C27 0.019(3) 0.025(4) 0.016(3) 0.009(3) 0.003(3) -0.001(3)
C28 0.017(3) 0.044(5) 0.010(3) -0.002(3) 0.006(3) 0.004(3)
C29 0.014(3) 0.018(4) 0.021(3) -0.007(3) -0.001(3) 0.007(3)
C30 0.011(3) 0.018(4) 0.017(3) -0.002(3) 0.001(2) 0.001(3)
C31 0.042(5) 0.037(5) 0.023(4) 0.009(4) -0.005(4) -0.014(4)
C32 0.030(4) 0.035(5) 0.024(4) -0.013(3) -0.004(3) 0.000(3)
C33 0.012(3) 0.010(3) 0.012(3) -0.001(3) 0.002(2) -0.004(3)
C34 0.008(3) 0.016(4) 0.014(3) -0.005(3) 0.000(2) -0.004(2)
C35 0.012(3) 0.009(3) 0.021(3) -0.006(3) 0.000(2) 0.001(2)
C36 0.017(3) 0.015(4) 0.025(4) 0.003(3) -0.002(3) 0.003(3)
C37 0.014(3) 0.017(4) 0.021(4) 0.010(3) 0.002(3) 0.002(3)
C38 0.014(3) 0.017(4) 0.015(3) 0.004(3) 0.003(3) 0.001(3)
C39 0.020(3) 0.014(3) 0.033(4) 0.003(3) 0.007(3) 0.005(3)
C40 0.031(5) 0.027(5) 0.026(4) 0.011(3) 0.009(3) 0.006(3)
C41 0.017(3) 0.006(3) 0.008(3) -0.002(2) 0.003(2) 0.000(2)
C42 0.016(3) 0.010(3) 0.011(3) 0.002(2) 0.004(2) 0.001(3)
C43 0.013(3) 0.015(4) 0.009(3) 0.004(3) 0.001(2) -0.003(3)
C44 0.007(3) 0.023(4) 0.013(3) -0.007(3) 0.002(2) 0.002(3)
C45 0.015(3) 0.012(4) 0.014(3) -0.003(3) 0.003(3) -0.001(3)
C46 0.011(3) 0.011(4) 0.010(3) 0.002(2) 0.001(2) -0.002(3)
C47 0.015(4) 0.017(4) 0.032(4) 0.008(3) -0.003(3) -0.004(3)
C48 0.011(3) 0.011(4) 0.024(4) -0.002(3) 0.003(3) -0.002(3)
C49 0.017(3) 0.010(3) 0.008(3) 0.001(2) 0.001(2) 0.002(3)
C50 0.016(3) 0.015(4) 0.017(3) 0.001(3) 0.009(3) 0.003(3)
C51 0.020(4) 0.010(3) 0.011(3) -0.004(2) 0.005(3) 0.000(3)
C52 0.017(4) 0.017(4) 0.013(3) -0.003(3) -0.001(3) -0.002(3)
C53 0.012(3) 0.004(3) 0.017(3) 0.004(2) 0.002(2) -0.002(2)
C54 0.014(3) 0.004(3) 0.013(3) 0.002(2) 0.003(2) 0.006(2)
C55 0.027(4) 0.021(4) 0.020(4) -0.008(3) 0.010(3) -0.002(3)
C56 0.019(4) 0.012(4) 0.023(4) -0.005(3) 0.007(3) -0.003(3)
B1 0.014(4) 0.010(4) 0.016(4) -0.001(3) 0.007(3) -0.003(3)
F1A 0.031(2) 0.006(2) 0.098(4) 0.002(2) 0.022(2) 0.0008(17)
F2A 0.019(2) 0.032(3) 0.078(4) 0.012(2) 0.001(2) 0.002(2)
F3A 0.041(3) 0.030(3) 0.060(3) 0.014(2) 0.021(2) 0.020(2)
F4A 0.072(9) 0.098(13) 0.048(9) 0.048(8) -0.010(7) 0.007(9)
F5A 0.101(11) 0.049(8) 0.055(8) 0.019(7) 0.049(8) 0.028(9)
F6A 0.108(11) 0.035(8) 0.045(7) -0.015(6) 0.035(7) -0.048(7)
F7A 0.044(3) 0.049(4) 0.057(3) 0.037(3) -0.015(2) -0.029(3)
F8A 0.055(3) 0.025(3) 0.061(3) -0.013(2) 0.014(3) -0.022(2)
F9A 0.018(3) 0.035(3) 0.081(4) 0.009(3) 0.012(2) -0.010(2)
F10A 0.037(3) 0.020(3) 0.028(2) -0.0094(19) 0.007(2) 0.006(2)
F11A 0.021(2) 0.016(2) 0.034(2) 0.0003(19) -0.0040(19) 0.0047(18)
F12A 0.021(2) 0.013(2) 0.063(3) 0.011(2) 0.011(2) -0.0003(18)
F13A 0.157(7) 0.121(6) 0.018(3) 0.012(3) 0.030(3) 0.105(5)
F14A 0.036(3) 0.053(4) 0.054(3) -0.026(3) 0.022(2) -0.002(3)
F15A 0.063(4) 0.078(5) 0.076(4) -0.062(4) 0.044(3) -0.039(3)
F16A 0.026(3) 0.038(3) 0.044(3) -0.021(2) 0.016(2) -0.017(2)
F17A 0.025(2) 0.036(3) 0.030(2) 0.013(2) 0.0088(18) -0.003(2)
F18A 0.016(2) 0.024(3) 0.036(2) 0.0002(18) 0.0101(17) 0.0028(18)
F19A 0.129(12) 0.017(5) 0.030(6) 0.005(4) 0.035(7) 0.007(7)
F20A 0.037(6) 0.061(8) 0.095(11) 0.034(8) 0.024(7) -0.011(5)
F21A 0.046(8) 0.041(7) 0.044(8) 0.021(6) -0.011(7) -0.017(7)
F22A 0.025(2) 0.034(3) 0.059(3) -0.030(2) 0.001(2) 0.001(2)
F23A 0.168(8) 0.065(5) 0.049(4) -0.036(3) -0.036(4) 0.084(5)
F24A 0.074(4) 0.095(5) 0.112(5) -0.085(4) 0.073(4) -0.047(4)
C25A 0.014(3) 0.005(3) 0.022(3) -0.001(3) -0.002(2) -0.005(2)
C26A 0.015(3) 0.009(3) 0.025(4) 0.003(3) -0.001(3) -0.001(2)
C27A 0.013(3) 0.013(4) 0.037(4) 0.002(3) -0.004(3) -0.004(3)
C28A 0.022(4) 0.011(4) 0.032(4) 0.009(3) -0.010(3) -0.001(3)
C29A 0.029(4) 0.022(4) 0.022(4) 0.006(3) -0.005(3) -0.008(3)
C30A 0.020(3) 0.016(4) 0.015(3) -0.005(3) -0.006(3) 0.001(3)
C31A 0.023(4) 0.010(4) 0.060(5) 0.009(4) 0.003(4) 0.006(3)
C32A 0.055(5) 0.017(4) 0.031(4) 0.009(3) 0.004(4) 0.002(3)
C33A 0.013(3) 0.018(4) 0.006(3) -0.001(2) 0.002(2) -0.002(3)
C34A 0.016(3) 0.012(4) 0.013(3) -0.003(3) 0.003(2) 0.000(3)
C35A 0.014(3) 0.011(3) 0.010(3) -0.002(2) 0.003(2) -0.006(3)
C36A 0.010(3) 0.018(4) 0.015(3) 0.002(3) 0.002(2) -0.004(3)
C37A 0.015(3) 0.011(4) 0.012(3) 0.000(2) 0.005(2) -0.001(3)
C38A 0.015(3) 0.011(4) 0.010(3) -0.002(2) 0.004(2) -0.003(3)
C39A 0.019(4) 0.019(4) 0.029(4) 0.003(3) -0.002(3) -0.010(3)
C40A 0.015(4) 0.020(4) 0.022(4) -0.002(3) 0.002(3) -0.002(3)
C41A 0.008(3) 0.010(3) 0.012(3) 0.004(2) -0.001(2) 0.002(2)
C42A 0.012(3) 0.015(4) 0.012(3) 0.000(2) -0.003(2) -0.005(3)
C43A 0.019(4) 0.020(4) 0.012(3) -0.005(3) 0.002(3) -0.003(3)
C44A 0.014(3) 0.014(4) 0.016(3) -0.004(3) -0.001(2) -0.004(3)
C45A 0.008(3) 0.015(4) 0.016(3) 0.000(2) 0.003(2) 0.004(3)
C46A 0.014(3) 0.013(4) 0.013(3) -0.002(2) 0.001(2) -0.001(3)
C47A 0.028(4) 0.035(5) 0.025(4) -0.015(4) -0.001(3) -0.004(3)
C48A 0.016(4) 0.016(4) 0.021(4) -0.002(3) 0.001(3) -0.008(3)
C49A 0.005(3) 0.009(3) 0.020(3) -0.004(3) 0.000(2) 0.002(2)
C50A 0.006(3) 0.014(4) 0.020(4) -0.001(3) 0.000(2) 0.002(3)
C51A 0.010(3) 0.019(4) 0.020(4) 0.001(3) 0.000(3) -0.004(3)
C52A 0.013(3) 0.027(4) 0.014(3) -0.002(3) 0.003(2) 0.001(3)
C53A 0.013(3) 0.016(4) 0.025(4) -0.012(3) -0.001(3) 0.002(3)
C54A 0.013(3) 0.011(3) 0.022(4) -0.005(3) 0.000(3) 0.003(3)
C55A 0.043(4) 0.017(4) 0.025(4) 0.007(3) 0.007(3) -0.002(3)
C56A 0.023(4) 0.032(4) 0.028(4) -0.019(3) 0.004(3) 0.009(3)
B1A 0.011(3) 0.003(4) 0.016(4) 0.000(2) 0.002(3) 0.002(2)
F4B 0.117(10) 0.039(7) 0.051(8) 0.031(6) 0.044(7) 0.030(7)
F5B 0.133(12) 0.057(8) 0.031(6) -0.009(5) 0.038(8) -0.022(9)
F6B 0.061(7) 0.087(10) 0.062(7) 0.043(8) 0.018(6) -0.026(7)
F19B 0.048(8) 0.040(7) 0.085(10) 0.031(8) -0.027(8) -0.030(6)
F20B 0.103(13) 0.056(8) 0.029(7) 0.021(6) 0.028(10) -0.006(11)
F21B 0.064(9) 0.032(7) 0.075(10) 0.028(7) 0.033(7) 0.017(6)
O1 0.082(5) 0.059(5) 0.074(5) 0.013(4) 0.044(4) 0.024(4)
C57 0.114(11) 0.064(9) 0.071(8) -0.008(7) 0.026(7) -0.016(8)
C58 0.079(7) 0.042(6) 0.042(6) -0.005(4) 0.015(5) -0.004(5)
C59 0.103(12) 0.066(8) 0.101(9) 0.049(7) 0.053(8) 0.050(8)
C60 0.088(10) 0.118(13) 0.161(15) 0.093(12) 0.051(10) 0.013(9)

loop_
_atom_type_symbol
_atom_type_description
_atom_type_scat_dispersion_real
_atom_type_scat_dispersion_imag
_atom_type_scat_source
C C 0.0033 0.0016 'International Tables Vol C Tables 4.2.6.8 and 6.1.1.4'
H H 0.0000 0.0000 'International Tables Vol C Tables 4.2.6.8 and 6.1.1.4'
B B 0.0013 0.0007 'International Tables Vol C Tables 4.2.6.8 and 6.1.1.4'
F F 0.0171 0.0103 'International Tables Vol C Tables 4.2.6.8 and 6.1.1.4'
Ir Ir -1.4442 7.9887 'International Tables Vol C Tables 4.2.6.8 and 6.1.1.4'
O O 0.0106 0.0060 'International Tables Vol C Tables 4.2.6.8 and 6.1.1.4'
P P 0.1023 0.0942 'International Tables Vol C Tables 4.2.6.8 and 6.1.1.4'

loop_
_exptl_crystal_face_index_h
_exptl_crystal_face_index_k
_exptl_crystal_face_index_l
_exptl_crystal_face_perp_dist
-2 53 4 0.0932
14 6 -12 0.1182
-17 -3 1 0.1081
-7 -13 -14 0.1778
2 11 -18 0.1905
9 12 13 0.1156
-8 13 17 0.1599
14 -20 5 0.0829
-7 -49 -1 0.1701
-1 -31 15 0.1765
1 -38 -13 0.1678

loop_
_geom_angle_atom_site_label_1
_geom_angle_atom_site_label_2
_geom_angle_atom_site_label_3
_geom_angle
_geom_angle_site_symmetry_1
_geom_angle_site_symmetry_3
_geom_angle_publ_flag
P1 Ir1 P2 93.58(6) . . ?
C1 Ir1 P1 93.42(19) . . ?
C1 Ir1 P2 160.2(2) . . ?
C2 Ir1 P1 90.6(2) . . ?
C2 Ir1 P2 161.8(2) . . ?
C2 Ir1 C1 36.4(3) . . ?
C2 Ir1 C5 79.5(3) . . ?
C5 Ir1 P1 163.29(19) . . ?
C5 Ir1 P2 92.03(18) . . ?
C5 Ir1 C1 86.5(3) . . ?
C6 Ir1 P1 158.9(2) . . ?
C6 Ir1 P2 87.29(17) . . ?
C6 Ir1 C1 79.6(2) . . ?
C6 Ir1 C2 95.2(3) . . ?
C6 Ir1 C5 37.1(3) . . ?
C9 P1 Ir1 118.0(3) . . ?
C10 P1 Ir1 117.2(2) . . ?
C10 P1 C9 100.4(3) . . ?
C11 P1 Ir1 111.6(2) . . ?
C11 P1 C9 101.0(3) . . ?
C11 P1 C10 106.7(4) . . ?
C17 P2 Ir1 111.5(2) . . ?
C18 P2 Ir1 116.2(2) . . ?
C18 P2 C17 102.5(4) . . ?
C19 P2 Ir1 120.1(2) . . ?
C19 P2 C17 104.5(3) . . ?
C19 P2 C18 99.8(3) . . ?
Ir1 C1 H1 113.6 . . ?
C2 C1 Ir1 71.3(4) . . ?
C2 C1 H1 113.6 . . ?
C2 C1 C8 124.9(7) . . ?
C8 C1 Ir1 112.3(4) . . ?
C8 C1 H1 113.6 . . ?
Ir1 C2 H2 114.1 . . ?
C1 C2 Ir1 72.3(4) . . ?
C1 C2 H2 114.1 . . ?
C1 C2 C3 125.0(7) . . ?
C3 C2 Ir1 109.3(5) . . ?
C3 C2 H2 114.1 . . ?
C2 C3 H3A 108.7 . . ?
C2 C3 H3B 108.7 . . ?
C2 C3 C4 114.1(6) . . ?
H3A C3 H3B 107.6 . . ?
C4 C3 H3A 108.7 . . ?
C4 C3 H3B 108.7 . . ?
C3 C4 H4A 109.0 . . ?
C3 C4 H4B 109.0 . . ?
H4A C4 H4B 107.8 . . ?
C5 C4 C3 112.9(6) . . ?
C5 C4 H4A 109.0 . . ?
C5 C4 H4B 109.0 . . ?
Ir1 C5 H5 113.4 . . ?
C4 C5 Ir1 113.3(5) . . ?
C4 C5 H5 113.4 . . ?
C6 C5 Ir1 70.7(4) . . ?
C6 C5 C4 125.1(6) . . ?
C6 C5 H5 113.4 . . ?
Ir1 C6 H6 114.2 . . ?
C5 C6 Ir1 72.2(4) . . ?
C5 C6 H6 114.2 . . ?
C5 C6 C7 124.2(7) . . ?
C7 C6 Ir1 110.1(4) . . ?
C7 C6 H6 114.2 . . ?
C6 C7 H7A 108.8 . . ?
C6 C7 H7B 108.8 . . ?
H7A C7 H7B 107.7 . . ?
C8 C7 C6 113.8(6) . . ?
C8 C7 H7A 108.8 . . ?
C8 C7 H7B 108.8 . . ?
C1 C8 H8A 108.8 . . ?
C1 C8 H8B 108.8 . . ?
C7 C8 C1 113.9(6) . . ?
C7 C8 H8A 108.8 . . ?
C7 C8 H8B 108.8 . . ?
H8A C8 H8B 107.7 . . ?
P1 C9 H9A 109.5 . . ?
P1 C9 H9B 109.5 . . ?
P1 C9 H9C 109.5 . . ?
H9A C9 H9B 109.5 . . ?
H9A C9 H9C 109.5 . . ?
H9B C9 H9C 109.5 . . ?
P1 C10 H10D 109.5 . . ?
P1 C10 H10E 109.5 . . ?
P1 C10 H10F 109.5 . . ?
H10D C10 H10E 109.5 . . ?
H10D C10 H10F 109.5 . . ?
H10E C10 H10F 109.5 . . ?
C12 C11 P1 117.9(5) . . ?
C16 C11 P1 123.4(6) . . ?
C16 C11 C12 118.7(7) . . ?
C11 C12 H12 119.4 . . ?
C13 C12 C11 121.2(7) . . ?
C13 C12 H12 119.4 . . ?
C12 C13 H13 120.2 . . ?
C12 C13 C14 119.7(7) . . ?
C14 C13 H13 120.2 . . ?
C13 C14 H14 119.6 . . ?
C13 C14 C15 120.8(7) . . ?
C15 C14 H14 119.6 . . ?
C14 C15 H15 120.4 . . ?
C16 C15 C14 119.3(7) . . ?
C16 C15 H15 120.4 . . ?
C11 C16 H16 119.8 . . ?
C15 C16 C11 120.5(7) . . ?
C15 C16 H16 119.8 . . ?
P2 C17 H17D 109.5 . . ?
P2 C17 H17E 109.5 . . ?
P2 C17 H17F 109.5 . . ?
H17D C17 H17E 109.5 . . ?
H17D C17 H17F 109.5 . . ?
H17E C17 H17F 109.5 . . ?
P2 C18 H18D 109.5 . . ?
P2 C18 H18E 109.5 . . ?
P2 C18 H18F 109.5 . . ?
H18D C18 H18E 109.5 . . ?
H18D C18 H18F 109.5 . . ?
H18E C18 H18F 109.5 . . ?
C20 C19 P2 123.1(5) . . ?
C20 C19 C24 118.3(6) . . ?
C24 C19 P2 118.5(5) . . ?
C19 C20 H20 119.4 . . ?
C19 C20 C21 121.3(7) . . ?
C21 C20 H20 119.4 . . ?
C20 C21 H21 120.4 . . ?
C22 C21 C20 119.1(7) . . ?
C22 C21 H21 120.4 . . ?
C21 C22 H22 119.7 . . ?
C23 C22 C21 120.6(6) . . ?
C23 C22 H22 119.7 . . ?
C22 C23 H23 119.9 . . ?
C22 C23 C24 120.1(7) . . ?
C24 C23 H23 119.9 . . ?
C19 C24 H24 119.7 . . ?
C23 C24 C19 120.6(7) . . ?
C23 C24 H24 119.7 . . ?
P1A Ir1A P2A 93.98(6) . . ?
C1A Ir1A P1A 163.48(18) . . ?
C1A Ir1A P2A 92.56(18) . . ?
C2A Ir1A P1A 89.17(16) . . ?
C2A Ir1A P2A 157.5(2) . . ?
C2A Ir1A C1A 79.1(2) . . ?
C2A Ir1A C5A 36.7(3) . . ?
C5A Ir1A P1A 91.63(18) . . ?
C5A Ir1A P2A 164.6(2) . . ?
C5A Ir1A C1A 86.0(2) . . ?
C6A Ir1A P1A 158.1(2) . . ?
C6A Ir1A P2A 90.51(19) . . ?
C6A Ir1A C1A 36.7(2) . . ?
C6A Ir1A C2A 94.8(3) . . ?
C6A Ir1A C5A 79.2(3) . . ?
C9A P1A Ir1A 114.7(2) . . ?
C9A P1A C10A 100.5(4) . . ?
C9A P1A C11A 105.7(3) . . ?
C10A P1A Ir1A 116.7(2) . . ?
C11A P1A Ir1A 116.9(2) . . ?
C11A P1A C10A 100.1(3) . . ?
C17A P2A Ir1A 118.0(3) . . ?
C18A P2A Ir1A 115.6(3) . . ?
C18A P2A C17A 101.1(4) . . ?
C19A P2A Ir1A 113.3(2) . . ?
C19A P2A C17A 101.0(3) . . ?
C19A P2A C18A 106.1(4) . . ?
Ir1A C1A H1A 114.0 . . ?
C6A C1A Ir1A 70.3(4) . . ?
C6A C1A H1A 114.0 . . ?
C6A C1A C8A 123.6(6) . . ?
C8A C1A Ir1A 113.4(4) . . ?
C8A C1A H1A 114.0 . . ?
Ir1A C2A H2A 113.8 . . ?
C3A C2A Ir1A 110.3(4) . . ?
C3A C2A H2A 113.8 . . ?
C5A C2A Ir1A 72.5(4) . . ?
C5A C2A H2A 113.8 . . ?
C5A C2A C3A 125.3(7) . . ?
C2A C3A H3AB 109.0 . . ?
C2A C3A H3AA 109.0 . . ?
C2A C3A C8A 113.0(6) . . ?
H3AB C3A H3AA 107.8 . . ?
C8A C3A H3AB 109.0 . . ?
C8A C3A H3AA 109.0 . . ?
H4AB C4A H4AA 107.9 . . ?
C5A C4A H4AB 109.2 . . ?
C5A C4A H4AA 109.2 . . ?
C5A C4A C7A 112.2(6) . . ?
C7A C4A H4AB 109.2 . . ?
C7A C4A H4AA 109.2 . . ?
Ir1A C5A H5A 113.3 . . ?
C2A C5A Ir1A 70.7(4) . . ?
C2A C5A C4A 125.6(6) . . ?
C2A C5A H5A 113.3 . . ?
C4A C5A Ir1A 113.1(5) . . ?
C4A C5A H5A 113.3 . . ?
Ir1A C6A H6A 113.2 . . ?
C1A C6A Ir1A 72.9(4) . . ?
C1A C6A H6A 113.2 . . ?
C1A C6A C7A 127.0(6) . . ?
C7A C6A Ir1A 109.8(4) . . ?
C7A C6A H6A 113.2 . . ?
C4A C7A H7AA 109.2 . . ?
C4A C7A H7AB 109.2 . . ?
C6A C7A C4A 112.1(6) . . ?
C6A C7A H7AA 109.2 . . ?
C6A C7A H7AB 109.2 . . ?
H7AA C7A H7AB 107.9 . . ?
C1A C8A C3A 111.4(5) . . ?
C1A C8A H8AA 109.4 . . ?
C1A C8A H8AB 109.4 . . ?
C3A C8A H8AA 109.4 . . ?
C3A C8A H8AB 109.4 . . ?
H8AA C8A H8AB 108.0 . . ?
P1A C9A H9AA 109.5 . . ?
P1A C9A H9AB 109.5 . . ?
P1A C9A H9AC 109.5 . . ?
H9AA C9A H9AB 109.5 . . ?
H9AA C9A H9AC 109.5 . . ?
H9AB C9A H9AC 109.5 . . ?
P1A C10A H10A 109.5 . . ?
P1A C10A H10B 109.5 . . ?
P1A C10A H10C 109.5 . . ?
H10A C10A H10B 109.5 . . ?
H10A C10A H10C 109.5 . . ?
H10B C10A H10C 109.5 . . ?
C12A C11A P1A 117.5(5) . . ?
C12A C11A C16A 120.2(6) . . ?
C16A C11A P1A 122.3(5) . . ?
C11A C12A H12A 120.0 . . ?
C11A C12A C13A 119.9(7) . . ?
C13A C12A H12A 120.0 . . ?
C12A C13A H13A 120.1 . . ?
C14A C13A C12A 119.9(8) . . ?
C14A C13A H13A 120.1 . . ?
C13A C14A H14A 119.8 . . ?
C15A C14A C13A 120.5(7) . . ?
C15A C14A H14A 119.8 . . ?
C14A C15A H15A 119.6 . . ?
C14A C15A C16A 120.9(8) . . ?
C16A C15A H15A 119.6 . . ?
C11A C16A C15A 118.6(7) . . ?
C11A C16A H16A 120.7 . . ?
C15A C16A H16A 120.7 . . ?
P2A C17A H17A 109.5 . . ?
P2A C17A H17B 109.5 . . ?
P2A C17A H17C 109.5 . . ?
H17A C17A H17B 109.5 . . ?
H17A C17A H17C 109.5 . . ?
H17B C17A H17C 109.5 . . ?
P2A C18A H18A 109.5 . . ?
P2A C18A H18B 109.5 . . ?
P2A C18A H18C 109.5 . . ?
H18A C18A H18B 109.5 . . ?
H18A C18A H18C 109.5 . . ?
H18B C18A H18C 109.5 . . ?
C20A C19A P2A 124.1(6) . . ?
C20A C19A C24A 118.0(7) . . ?
C24A C19A P2A 117.9(5) . . ?
C19A C20A H20A 120.5 . . ?
C19A C20A C21A 119.0(8) . . ?
C21A C20A H20A 120.5 . . ?
C20A C21A H21A 119.4 . . ?
C22A C21A C20A 121.2(8) . . ?
C22A C21A H21A 119.4 . . ?
C21A C22A H22A 119.7 . . ?
C21A C22A C23A 120.5(8) . . ?
C23A C22A H22A 119.7 . . ?
C22A C23A H23A 120.3 . . ?
C24A C23A C22A 119.3(8) . . ?
C24A C23A H23A 120.3 . . ?
C19A C24A H24A 119.1 . . ?
C23A C24A C19A 121.8(8) . . ?
C23A C24A H24A 119.1 . . ?
C26 C25 B1 123.0(6) . . ?
C30 C25 C26 115.5(6) . . ?
C30 C25 B1 121.4(6) . . ?
C25 C26 H26 118.8 . . ?
C27 C26 C25 122.3(7) . . ?
C27 C26 H26 118.8 . . ?
C26 C27 C31 120.9(7) . . ?
C28 C27 C26 120.6(6) . . ?
C28 C27 C31 118.5(6) . . ?
C27 C28 H28 120.8 . . ?
C29 C28 C27 118.3(6) . . ?
C29 C28 H28 120.8 . . ?
C28 C29 C30 120.9(6) . . ?
C28 C29 C32 120.2(6) . . ?
C30 C29 C32 118.9(7) . . ?
C25 C30 C29 122.4(6) . . ?
C25 C30 H30 118.8 . . ?
C29 C30 H30 118.8 . . ?
F1 C31 C27 111.2(7) . . ?
F2 C31 F1 102.9(7) . . ?
F2 C31 F3 111.1(8) . . ?
F2 C31 C27 114.4(7) . . ?
F3 C31 F1 101.0(7) . . ?
F3 C31 C27 114.7(6) . . ?
F4 C32 C29 112.2(7) . . ?
F5 C32 F4 105.5(6) . . ?
F5 C32 C29 113.6(6) . . ?
F6 C32 F4 105.2(6) . . ?
F6 C32 F5 108.6(8) . . ?
F6 C32 C29 111.2(6) . . ?
C34 C33 B1 123.2(5) . . ?
C38 C33 C34 115.5(6) . . ?
C38 C33 B1 120.9(6) . . ?
C33 C34 H34 119.1 . . ?
C33 C34 C35 121.9(6) . . ?
C35 C34 H34 119.1 . . ?
C34 C35 C39 118.9(6) . . ?
C36 C35 C34 121.1(6) . . ?
C36 C35 C39 119.9(6) . . ?
C35 C36 H36 121.0 . . ?
C35 C36 C37 118.1(6) . . ?
C37 C36 H36 121.0 . . ?
C36 C37 C38 120.7(6) . . ?
C36 C37 C40 122.3(6) . . ?
C38 C37 C40 116.9(6) . . ?
C33 C38 H38 118.7 . . ?
C37 C38 C33 122.6(6) . . ?
C37 C38 H38 118.7 . . ?
F7 C39 F8 105.7(6) . . ?
F7 C39 F9 109.0(6) . . ?
F7 C39 C35 113.6(6) . . ?
F8 C39 C35 111.2(6) . . ?
F9 C39 F8 104.3(6) . . ?
F9 C39 C35 112.4(6) . . ?
F10 C40 F11 108.0(7) . . ?
F10 C40 F12 106.2(6) . . ?
F10 C40 C37 112.8(6) . . ?
F11 C40 F12 105.0(6) . . ?
F11 C40 C37 113.0(6) . . ?
F12 C40 C37 111.4(7) . . ?
C42 C41 C46 115.6(5) . . ?
C42 C41 B1 123.9(6) . . ?
C46 C41 B1 120.2(5) . . ?
C41 C42 H42 118.4 . . ?
C41 C42 C43 123.1(6) . . ?
C43 C42 H42 118.4 . . ?
C42 C43 C47 119.0(6) . . ?
C44 C43 C42 120.0(6) . . ?
C44 C43 C47 121.0(6) . . ?
C43 C44 H44 120.8 . . ?
C43 C44 C45 118.5(6) . . ?
C45 C44 H44 120.8 . . ?
C44 C45 C48 118.9(6) . . ?
C46 C45 C44 121.0(6) . . ?
C46 C45 C48 120.0(6) . . ?
C41 C46 H46 119.1 . . ?
C45 C46 C41 121.9(6) . . ?
C45 C46 H46 119.1 . . ?
F13 C47 F15 104.1(6) . . ?
F13 C47 C43 112.7(6) . . ?
F14 C47 F13 105.7(7) . . ?
F14 C47 F15 106.9(6) . . ?
F14 C47 C43 113.3(6) . . ?
F15 C47 C43 113.3(6) . . ?
F16 C48 C45 112.3(5) . . ?
F17 C48 F16 106.1(5) . . ?
F17 C48 C45 110.6(6) . . ?
F18 C48 F16 107.1(5) . . ?
F18 C48 F17 107.0(5) . . ?
F18 C48 C45 113.3(6) . . ?
C50 C49 B1 123.4(6) . . ?
C54 C49 C50 115.0(6) . . ?
C54 C49 B1 121.4(6) . . ?
C49 C50 H50 118.5 . . ?
C51 C50 C49 123.0(6) . . ?
C51 C50 H50 118.5 . . ?
C50 C51 C52 119.6(6) . . ?
C50 C51 C55 120.2(6) . . ?
C52 C51 C55 120.1(6) . . ?
C51 C52 H52 120.7 . . ?
C53 C52 C51 118.6(6) . . ?
C53 C52 H52 120.7 . . ?
C52 C53 C54 120.9(6) . . ?
C52 C53 C56 121.4(6) . . ?
C54 C53 C56 117.7(6) . . ?
C49 C54 C53 122.9(6) . . ?
C49 C54 H54 118.6 . . ?
C53 C54 H54 118.6 . . ?
F19 C55 F20 104.0(6) . . ?
F19 C55 C51 113.3(6) . . ?
F20 C55 C51 112.7(6) . . ?
F21 C55 F19 107.5(7) . . ?
F21 C55 F20 105.6(6) . . ?
F21 C55 C51 113.0(7) . . ?
F22 C56 C53 111.3(6) . . ?
F23 C56 F22 105.9(5) . . ?
F23 C56 C53 112.4(5) . . ?
F24 C56 F22 106.5(6) . . ?
F24 C56 F23 107.2(6) . . ?
F24 C56 C53 113.1(5) . . ?
C25 B1 C41 104.0(5) . . ?
C33 B1 C25 112.2(5) . . ?
C33 B1 C41 111.5(5) . . ?
C33 B1 C49 104.8(5) . . ?
C49 B1 C25 112.6(5) . . ?
C49 B1 C41 111.9(5) . . ?
C26A C25A B1A 122.5(6) . . ?
C30A C25A C26A 115.7(6) . . ?
C30A C25A B1A 121.6(6) . . ?
C25A C26A H26A 119.1 . . ?
C27A C26A C25A 121.8(6) . . ?
C27A C26A H26A 119.1 . . ?
C26A C27A C28A 120.6(6) . . ?
C26A C27A C31A 120.5(6) . . ?
C28A C27A C31A 118.9(6) . . ?
C27A C28A H28A 120.5 . . ?
C29A C28A C27A 119.0(6) . . ?
C29A C28A H28A 120.5 . . ?
C28A C29A C30A 120.3(7) . . ?
C28A C29A C32A 119.9(7) . . ?
C30A C29A C32A 119.7(7) . . ?
C25A C30A H30A 118.7 . . ?
C29A C30A C25A 122.7(7) . . ?
C29A C30A H30A 118.7 . . ?
F1A C31A C27A 110.7(6) . . ?
F2A C31A F1A 106.4(6) . . ?
F2A C31A F3A 107.1(6) . . ?
F2A C31A C27A 112.9(7) . . ?
F3A C31A F1A 106.2(7) . . ?
F3A C31A C27A 113.1(6) . . ?
F4A C32A F5A 104.1(12) . . ?
F4A C32A F6A 104.3(12) . . ?
F4A C32A C29A 116.3(10) . . ?
F5A C32A C29A 115.5(8) . . ?
F6A C32A F5A 101.0(12) . . ?
F6A C32A C29A 113.9(9) . . ?
F4B C32A C29A 111.1(8) . . ?
F5B C32A C29A 108.9(9) . . ?
F5B C32A F4B 109.2(11) . . ?
F5B C32A F6B 110.7(12) . . ?
F6B C32A C29A 109.6(8) . . ?
F6B C32A F4B 107.3(11) . . ?
C34A C33A B1A 124.2(6) . . ?
C38A C33A C34A 115.3(5) . . ?
C38A C33A B1A 120.2(6) . . ?
C33A C34A H34A 119.1 . . ?
C35A C34A C33A 121.7(6) . . ?
C35A C34A H34A 119.1 . . ?
C34A C35A C39A 118.2(6) . . ?
C36A C35A C34A 121.5(6) . . ?
C36A C35A C39A 120.3(6) . . ?
C35A C36A H36A 120.9 . . ?
C35A C36A C37A 118.2(6) . . ?
C37A C36A H36A 120.9 . . ?
C36A C37A C38A 120.6(6) . . ?
C36A C37A C40A 119.2(6) . . ?
C38A C37A C40A 120.1(6) . . ?
C33A C38A H38A 118.7 . . ?
C37A C38A C33A 122.6(6) . . ?
C37A C38A H38A 118.7 . . ?
F7A C39A F8A 106.0(7) . . ?
F7A C39A C35A 111.0(6) . . ?
F8A C39A C35A 112.2(6) . . ?
F9A C39A F7A 107.2(6) . . ?
F9A C39A F8A 107.1(6) . . ?
F9A C39A C35A 112.9(7) . . ?
F10A C40A C37A 112.6(6) . . ?
F11A C40A F10A 105.8(5) . . ?
F11A C40A F12A 107.2(6) . . ?
F11A C40A C37A 112.1(6) . . ?
F12A C40A F10A 105.9(6) . . ?
F12A C40A C37A 112.8(6) . . ?
C42A C41A C46A 115.8(6) . . ?
C42A C41A B1A 124.3(5) . . ?
C46A C41A B1A 119.8(5) . . ?
C41A C42A H42A 118.8 . . ?
C41A C42A C43A 122.4(6) . . ?
C43A C42A H42A 118.8 . . ?
C42A C43A C47A 119.3(6) . . ?
C44A C43A C42A 121.6(6) . . ?
C44A C43A C47A 119.1(6) . . ?
C43A C44A H44A 121.8 . . ?
C43A C44A C45A 116.3(6) . . ?
C45A C44A H44A 121.8 . . ?
C44A C45A C48A 120.6(6) . . ?
C46A C45A C44A 121.9(6) . . ?
C46A C45A C48A 117.4(6) . . ?
C41A C46A H46A 119.0 . . ?
C45A C46A C41A 122.0(6) . . ?
C45A C46A H46A 119.0 . . ?
F13A C47A F14A 106.6(7) . . ?
F13A C47A F15A 107.2(7) . . ?
F13A C47A C43A 113.1(7) . . ?
F14A C47A F15A 102.7(7) . . ?
F14A C47A C43A 113.6(6) . . ?
F15A C47A C43A 112.8(7) . . ?
F16A C48A F17A 107.4(6) . . ?
F16A C48A F18A 105.7(5) . . ?
F16A C48A C45A 113.3(6) . . ?
F17A C48A F18A 105.8(5) . . ?
F17A C48A C45A 113.1(5) . . ?
F18A C48A C45A 110.9(6) . . ?
C50A C49A C54A 114.8(6) . . ?
C50A C49A B1A 121.7(6) . . ?
C54A C49A B1A 123.3(6) . . ?
C49A C50A H50A 118.3 . . ?
C51A C50A C49A 123.3(6) . . ?
C51A C50A H50A 118.3 . . ?
C50A C51A C52A 121.1(7) . . ?
C50A C51A C55A 119.1(6) . . ?
C52A C51A C55A 119.8(6) . . ?
C51A C52A H52A 121.1 . . ?
C51A C52A C53A 117.7(6) . . ?
C53A C52A H52A 121.1 . . ?
C52A C53A C54A 121.0(6) . . ?
C52A C53A C56A 119.0(6) . . ?
C54A C53A C56A 120.0(7) . . ?
C49A C54A H54A 119.0 . . ?
C53A C54A C49A 122.0(6) . . ?
C53A C54A H54A 119.0 . . ?
F19A C55A F20A 105.7(11) . . ?
F19A C55A F21A 109.2(12) . . ?
F19A C55A C51A 117.2(8) . . ?
F20A C55A C51A 109.9(8) . . ?
F21A C55A F20A 97.8(10) . . ?
F21A C55A C51A 114.9(11) . . ?
F19B C55A C51A 109.9(8) . . ?
F19B C55A F21B 110.2(12) . . ?
F20B C55A C51A 113.7(13) . . ?
F20B C55A F19B 108.6(12) . . ?
F20B C55A F21B 104.4(12) . . ?
F21B C55A C51A 110.0(8) . . ?
F22A C56A F24A 105.2(6) . . ?
F22A C56A C53A 113.5(6) . . ?
F23A C56A F22A 107.0(7) . . ?
F23A C56A F24A 104.8(7) . . ?
F23A C56A C53A 113.4(6) . . ?
F24A C56A C53A 112.2(7) . . ?
C25A B1A C41A 104.7(5) . . ?
C25A B1A C49A 114.5(5) . . ?
C33A B1A C25A 113.1(5) . . ?
C33A B1A C41A 111.0(5) . . ?
C33A B1A C49A 104.4(5) . . ?
C41A B1A C49A 109.3(5) . . ?
C59 O1 C58 111.6(9) . . ?
H57A C57 H57B 109.5 . . ?
H57A C57 H57C 109.5 . . ?
H57B C57 H57C 109.5 . . ?
C58 C57 H57A 109.5 . . ?
C58 C57 H57B 109.5 . . ?
C58 C57 H57C 109.5 . . ?
O1 C58 H58A 109.6 . . ?
O1 C58 H58B 109.6 . . ?
C57 C58 O1 110.4(9) . . ?
C57 C58 H58A 109.6 . . ?
C57 C58 H58B 109.6 . . ?
H58A C58 H58B 108.1 . . ?
O1 C59 H59A 109.2 . . ?
O1 C59 H59B 109.2 . . ?
O1 C59 C60 111.9(11) . . ?
H59A C59 H59B 107.9 . . ?
C60 C59 H59A 109.2 . . ?
C60 C59 H59B 109.2 . . ?
C59 C60 H60A 109.5 . . ?
C59 C60 H60B 109.5 . . ?
C59 C60 H60C 109.5 . . ?
H60A C60 H60B 109.5 . . ?
H60A C60 H60C 109.5 . . ?
H60B C60 H60C 109.5 . . ?

loop_
_geom_bond_atom_site_label_1
_geom_bond_atom_site_label_2
_geom_bond_distance
_geom_bond_site_symmetry_2
_geom_bond_publ_flag
Ir1 P1 2.3227(18) . ?
Ir1 P2 2.3335(16) . ?
Ir1 C1 2.218(6) . ?
Ir1 C2 2.205(7) . ?
Ir1 C5 2.212(6) . ?
Ir1 C6 2.193(6) . ?
P1 C9 1.824(6) . ?
P1 C10 1.821(7) . ?
P1 C11 1.815(8) . ?
P2 C17 1.822(7) . ?
P2 C18 1.819(6) . ?
P2 C19 1.815(7) . ?
C1 H1 0.9800 . ?
C1 C2 1.381(10) . ?
C1 C8 1.523(10) . ?
C2 H2 0.9800 . ?
C2 C3 1.512(11) . ?
C3 H3A 0.9700 . ?
C3 H3B 0.9700 . ?
C3 C4 1.514(10) . ?
C4 H4A 0.9700 . ?
C4 H4B 0.9700 . ?
C4 C5 1.510(10) . ?
C5 H5 0.9800 . ?
C5 C6 1.402(10) . ?
C6 H6 0.9800 . ?
C6 C7 1.514(8) . ?
C7 H7A 0.9700 . ?
C7 H7B 0.9700 . ?
C7 C8 1.500(10) . ?
C8 H8A 0.9700 . ?
C8 H8B 0.9700 . ?
C9 H9A 0.9600 . ?
C9 H9B 0.9600 . ?
C9 H9C 0.9600 . ?
C10 H10D 0.9600 . ?
C10 H10E 0.9600 . ?
C10 H10F 0.9600 . ?
C11 C12 1.396(10) . ?
C11 C16 1.395(10) . ?
C12 H12 0.9300 . ?
C12 C13 1.376(10) . ?
C13 H13 0.9300 . ?
C13 C14 1.377(11) . ?
C14 H14 0.9300 . ?
C14 C15 1.393(11) . ?
C15 H15 0.9300 . ?
C15 C16 1.391(11) . ?
C16 H16 0.9300 . ?
C17 H17D 0.9600 . ?
C17 H17E 0.9600 . ?
C17 H17F 0.9600 . ?
C18 H18D 0.9600 . ?
C18 H18E 0.9600 . ?
C18 H18F 0.9600 . ?
C19 C20 1.381(9) . ?
C19 C24 1.401(9) . ?
C20 H20 0.9300 . ?
C20 C21 1.399(10) . ?
C21 H21 0.9300 . ?
C21 C22 1.378(11) . ?
C22 H22 0.9300 . ?
C22 C23 1.378(11) . ?
C23 H23 0.9300 . ?
C23 C24 1.383(9) . ?
C24 H24 0.9300 . ?
Ir1A P1A 2.3247(16) . ?
Ir1A P2A 2.3251(18) . ?
Ir1A C1A 2.218(6) . ?
Ir1A C2A 2.188(6) . ?
Ir1A C5A 2.210(7) . ?
Ir1A C6A 2.185(6) . ?
P1A C9A 1.795(7) . ?
P1A C10A 1.830(7) . ?
P1A C11A 1.820(6) . ?
P2A C17A 1.823(7) . ?
P2A C18A 1.811(7) . ?
P2A C19A 1.805(7) . ?
C1A H1A 0.9800 . ?
C1A C6A 1.387(9) . ?
C1A C8A 1.517(9) . ?
C2A H2A 0.9800 . ?
C2A C3A 1.496(8) . ?
C2A C5A 1.386(10) . ?
C3A H3AB 0.9700 . ?
C3A H3AA 0.9700 . ?
C3A C8A 1.538(9) . ?
C4A H4AB 0.9700 . ?
C4A H4AA 0.9700 . ?
C4A C5A 1.517(10) . ?
C4A C7A 1.528(10) . ?
C5A H5A 0.9800 . ?
C6A H6A 0.9800 . ?
C6A C7A 1.511(10) . ?
C7A H7AA 0.9700 . ?
C7A H7AB 0.9700 . ?
C8A H8AA 0.9700 . ?
C8A H8AB 0.9700 . ?
C9A H9AA 0.9600 . ?
C9A H9AB 0.9600 . ?
C9A H9AC 0.9600 . ?
C10A H10A 0.9600 . ?
C10A H10B 0.9600 . ?
C10A H10C 0.9600 . ?
C11A C12A 1.389(9) . ?
C11A C16A 1.389(9) . ?
C12A H12A 0.9300 . ?
C12A C13A 1.395(10) . ?
C13A H13A 0.9300 . ?
C13A C14A 1.371(12) . ?
C14A H14A 0.9300 . ?
C14A C15A 1.366(12) . ?
C15A H15A 0.9300 . ?
C15A C16A 1.405(10) . ?
C16A H16A 0.9300 . ?
C17A H17A 0.9600 . ?
C17A H17B 0.9600 . ?
C17A H17C 0.9600 . ?
C18A H18A 0.9600 . ?
C18A H18B 0.9600 . ?
C18A H18C 0.9600 . ?
C19A C20A 1.386(10) . ?
C19A C24A 1.411(10) . ?
C20A H20A 0.9300 . ?
C20A C21A 1.396(12) . ?
C21A H21A 0.9300 . ?
C21A C22A 1.362(13) . ?
C22A H22A 0.9300 . ?
C22A C23A 1.369(12) . ?
C23A H23A 0.9300 . ?
C23A C24A 1.360(11) . ?
C24A H24A 0.9300 . ?
F1 C31 1.377(10) . ?
F2 C31 1.302(8) . ?
F3 C31 1.314(10) . ?
F4 C32 1.337(8) . ?
F5 C32 1.337(9) . ?
F6 C32 1.319(9) . ?
F7 C39 1.304(8) . ?
F8 C39 1.341(8) . ?
F9 C39 1.322(8) . ?
F10 C40 1.327(8) . ?
F11 C40 1.330(9) . ?
F12 C40 1.350(10) . ?
F13 C47 1.329(9) . ?
F14 C47 1.313(9) . ?
F15 C47 1.340(8) . ?
F16 C48 1.345(8) . ?
F17 C48 1.342(7) . ?
F18 C48 1.338(8) . ?
F19 C55 1.331(9) . ?
F20 C55 1.338(9) . ?
F21 C55 1.302(9) . ?
F22 C56 1.349(8) . ?
F23 C56 1.337(8) . ?
F24 C56 1.333(8) . ?
C25 C26 1.405(9) . ?
C25 C30 1.389(9) . ?
C25 B1 1.645(9) . ?
C26 H26 0.9300 . ?
C26 C27 1.391(9) . ?
C27 C28 1.383(10) . ?
C27 C31 1.491(10) . ?
C28 H28 0.9300 . ?
C28 C29 1.373(10) . ?
C29 C30 1.396(9) . ?
C29 C32 1.502(10) . ?
C30 H30 0.9300 . ?
C33 C34 1.399(9) . ?
C33 C38 1.398(9) . ?
C33 B1 1.630(10) . ?
C34 H34 0.9300 . ?
C34 C35 1.407(9) . ?
C35 C36 1.375(9) . ?
C35 C39 1.504(9) . ?
C36 H36 0.9300 . ?
C36 C37 1.386(9) . ?
C37 C38 1.397(9) . ?
C37 C40 1.505(9) . ?
C38 H38 0.9300 . ?
C41 C42 1.386(9) . ?
C41 C46 1.405(9) . ?
C41 B1 1.650(9) . ?
C42 H42 0.9300 . ?
C42 C43 1.393(9) . ?
C43 C44 1.380(10) . ?
C43 C47 1.473(9) . ?
C44 H44 0.9300 . ?
C44 C45 1.386(10) . ?
C45 C46 1.385(9) . ?
C45 C48 1.506(10) . ?
C46 H46 0.9300 . ?
C49 C50 1.407(9) . ?
C49 C54 1.387(9) . ?
C49 B1 1.634(10) . ?
C50 H50 0.9300 . ?
C50 C51 1.395(9) . ?
C51 C52 1.397(9) . ?
C51 C55 1.477(9) . ?
C52 H52 0.9300 . ?
C52 C53 1.369(9) . ?
C53 C54 1.395(9) . ?
C53 C56 1.488(9) . ?
C54 H54 0.9300 . ?
F1A C31A 1.355(8) . ?
F2A C31A 1.331(9) . ?
F3A C31A 1.336(9) . ?
F4A C32A 1.325(16) . ?
F5A C32A 1.386(16) . ?
F6A C32A 1.337(15) . ?
F7A C39A 1.334(9) . ?
F8A C39A 1.335(9) . ?
F9A C39A 1.318(9) . ?
F10A C40A 1.342(8) . ?
F11A C40A 1.335(8) . ?
F12A C40A 1.337(8) . ?
F13A C47A 1.300(10) . ?
F14A C47A 1.333(9) . ?
F15A C47A 1.342(10) . ?
F16A C48A 1.328(8) . ?
F17A C48A 1.331(7) . ?
F18A C48A 1.350(8) . ?
F19A C55A 1.295(13) . ?
F20A C55A 1.410(14) . ?
F21A C55A 1.329(19) . ?
F22A C56A 1.306(8) . ?
F23A C56A 1.295(10) . ?
F24A C56A 1.324(9) . ?
C25A C26A 1.415(9) . ?
C25A C30A 1.392(9) . ?
C25A B1A 1.637(9) . ?
C26A H26A 0.9300 . ?
C26A C27A 1.385(9) . ?
C27A C28A 1.386(10) . ?
C27A C31A 1.500(10) . ?
C28A H28A 0.9300 . ?
C28A C29A 1.377(10) . ?
C29A C30A 1.388(9) . ?
C29A C32A 1.504(10) . ?
C30A H30A 0.9300 . ?
C32A F4B 1.325(13) . ?
C32A F5B 1.267(15) . ?
C32A F6B 1.301(14) . ?
C33A C34A 1.412(9) . ?
C33A C38A 1.404(9) . ?
C33A B1A 1.635(9) . ?
C34A H34A 0.9300 . ?
C34A C35A 1.400(9) . ?
C35A C36A 1.370(10) . ?
C35A C39A 1.505(10) . ?
C36A H36A 0.9300 . ?
C36A C37A 1.391(9) . ?
C37A C38A 1.395(9) . ?
C37A C40A 1.493(10) . ?
C38A H38A 0.9300 . ?
C41A C42A 1.389(9) . ?
C41A C46A 1.401(9) . ?
C41A B1A 1.642(9) . ?
C42A H42A 0.9300 . ?
C42A C43A 1.391(9) . ?
C43A C44A 1.386(9) . ?
C43A C47A 1.495(10) . ?
C44A H44A 0.9300 . ?
C44A C45A 1.402(8) . ?
C45A C46A 1.377(9) . ?
C45A C48A 1.504(9) . ?
C46A H46A 0.9300 . ?
C49A C50A 1.394(9) . ?
C49A C54A 1.407(9) . ?
C49A B1A 1.646(9) . ?
C50A H50A 0.9300 . ?
C50A C51A 1.374(9) . ?
C51A C52A 1.377(9) . ?
C51A C55A 1.498(10) . ?
C52A H52A 0.9300 . ?
C52A C53A 1.387(10) . ?
C53A C54A 1.391(9) . ?
C53A C56A 1.503(9) . ?
C54A H54A 0.9300 . ?
C55A F19B 1.288(14) . ?
C55A F20B 1.28(2) . ?
C55A F21B 1.309(14) . ?
O1 C58 1.457(11) . ?
O1 C59 1.381(11) . ?
C57 H57A 0.9600 . ?
C57 H57B 0.9600 . ?
C57 H57C 0.9600 . ?
C57 C58 1.452(14) . ?
C58 H58A 0.9700 . ?
C58 H58B 0.9700 . ?
C59 H59A 0.9700 . ?
C59 H59B 0.9700 . ?
C59 C60 1.557(18) . ?
C60 H60A 0.9600 . ?
C60 H60B 0.9600 . ?
C60 H60C 0.9600 . ?

loop_
_twin_individual_id
_twin_individual_mass_fraction_refined
1 0.548(4)
2 0.452(4)

loop_
_exptl_oxdiff_crystal_face_indexfrac_h
_exptl_oxdiff_crystal_face_indexfrac_k
_exptl_oxdiff_crystal_face_indexfrac_l
_exptl_oxdiff_crystal_face_x
_exptl_oxdiff_crystal_face_y
_exptl_oxdiff_crystal_face_z
-2.0017 52.9545 3.9914 0.7419 -0.4847 0.4634
13.9909 5.9871 -11.9913 -0.2747 -0.7552 -0.5573
-16.9887 -2.9884 1.0016 0.5961 0.8008 -0.0368
-6.9942 -12.9852 -13.9848 0.3009 0.3893 -0.8517
1.9987 10.9889 -17.9846 0.3441 -0.3034 -0.9117
8.9930 11.9850 12.9855 -0.3763 -0.4728 0.8018
-7.9960 12.9931 16.9840 0.2295 0.2982 0.9465
13.9917 -19.9897 4.9954 -0.8858 -0.3782 0.2369
-6.9927 -48.9532 -0.9934 -0.3869 0.8584 -0.3222
-0.9982 -30.9719 14.9891 -0.6111 0.4678 0.6573
1.0018 -37.9674 -12.9844 -0.3631 0.3161 -0.8823
